data_7107915
loop_
_publ_author_name
'Carl Redshaw'
'Mark R. J. Elsegood'
'Josef W. A. Frese'
'Shane Ashby'
'Yimin Chao'
'Anja Mueller'

_publ_section_title
;
 Cellular uptake studies of two hexanuclear, carboxylate bridged, zinc
 ring structures using fluorescence microscopy
;
_journal_name_full Chem.Commun.
_journal_page_first 6627
_journal_paper_doi 10.1039/c2cc32060f
_journal_volume 48
_journal_year 2012
_chemical_formula_moiety 'C132 H150 N6 O18 Zn6, 7(C H2 Cl2), 2(C2 H3 N)'
_chemical_formula_sum 'C143 H170 Cl14 N8 O18 Zn6'
_chemical_formula_weight 3177.39
_chemical_name_systematic
;
?
;
_space_group_IT_number 2
_symmetry_cell_setting triclinic
_symmetry_space_group_name_Hall '-P 1'
_symmetry_space_group_name_H-M 'P -1'
_atom_sites_solution_hydrogens geom
_atom_sites_solution_primary direct
_atom_sites_solution_secondary difmap
_audit_creation_method SHELXL-97
_cell_angle_alpha 61.8254(10)
_cell_angle_beta 81.3113(12)
_cell_angle_gamma 68.0786(11)
_cell_formula_units_Z 2
_cell_length_a 20.7712(15)
_cell_length_b 21.1906(16)
_cell_length_c 21.2617(16)
_cell_measurement_reflns_used 8912
_cell_measurement_temperature 150(2)
_cell_measurement_theta_max 26.53
_cell_measurement_theta_min 2.99
_cell_volume 7649.5(10)
_computing_cell_refinement 'Bruker SAINT'
_computing_data_collection 'Bruker APEX 2'
_computing_data_reduction 'Bruker SAINT'
_computing_molecular_graphics 'Bruker SHELXTL'
_computing_publication_material 'Bruker SHELXTL and local programs'
_computing_structure_refinement 'SHELXL-97 (Sheldrick, 2008)'
_computing_structure_solution 'SHELXS-97 (Sheldrick, 2008)'
_diffrn_ambient_temperature 150(2)
_diffrn_measured_fraction_theta_full 0.997
_diffrn_measured_fraction_theta_max 0.981
_diffrn_measurement_device_type 'Bruker APEX 2 CCD diffractometer'
_diffrn_measurement_method '\w rotation with narrow frames'
_diffrn_radiation_monochromator 'silicon 111'
_diffrn_radiation_source 'ALS station 11.3.1'
_diffrn_radiation_type synchrotron
_diffrn_radiation_wavelength 0.7749
_diffrn_reflns_av_R_equivalents 0.0914
_diffrn_reflns_av_sigmaI/netI 0.1248
_diffrn_reflns_limit_h_max 29
_diffrn_reflns_limit_h_min -29
_diffrn_reflns_limit_k_max 30
_diffrn_reflns_limit_k_min -30
_diffrn_reflns_limit_l_max 30
_diffrn_reflns_limit_l_min -30
_diffrn_reflns_number 113593
_diffrn_reflns_theta_full 29.00
_diffrn_reflns_theta_max 33.64
_diffrn_reflns_theta_min 2.89
_diffrn_standards_decay_% 0
_diffrn_standards_number 0
_exptl_absorpt_coefficient_mu 1.233
_exptl_absorpt_correction_T_max 0.856
_exptl_absorpt_correction_T_min 0.724
_exptl_absorpt_correction_type multi-scan
_exptl_absorpt_process_details 'SADABS v2008/1, Sheldrick, G.M., (2008)'
_exptl_crystal_colour yellow
_exptl_crystal_density_diffrn 1.379
_exptl_crystal_density_method 'not measured'
_exptl_crystal_description block
_exptl_crystal_F_000 3292
_exptl_crystal_size_max 0.28
_exptl_crystal_size_mid 0.18
_exptl_crystal_size_min 0.13
_refine_diff_density_max 1.081
_refine_diff_density_min -1.178
_refine_diff_density_rms 0.104
_refine_ls_extinction_coef 0.00039(11)
_refine_ls_extinction_expression Fc^*^=kFc[1+0.001xFc^2^\l^3^/sin(2\q)]^-1/4^
_refine_ls_extinction_method SHELXL
_refine_ls_goodness_of_fit_ref 1.009
_refine_ls_hydrogen_treatment constr
_refine_ls_matrix_type full
_refine_ls_number_parameters 1911
_refine_ls_number_reflns 45999
_refine_ls_number_restraints 531
_refine_ls_restrained_S_all 1.052
_refine_ls_R_factor_all 0.1140
_refine_ls_R_factor_gt 0.0675
_refine_ls_shift/su_max 0.001
_refine_ls_shift/su_mean 0.000
_refine_ls_structure_factor_coef Fsqd
_refine_ls_weighting_details 'calc w=1/[\s^2^(Fo^2^)+(0.0703P)^2^+0.0000P] where P=(Fo^2^+2Fc^2^)/3'
_refine_ls_weighting_scheme calc
_refine_ls_wR_factor_gt 0.1641
_refine_ls_wR_factor_ref 0.1933
_reflns_number_gt 27418
_reflns_number_total 45999
_reflns_threshold_expression I>2\s(I)
_cod_data_source_file c2cc32060f.txt
_cod_data_source_block 2a
_cod_original_sg_symbol_H-M P-1
_cod_database_code 7107915

loop_
_symmetry_equiv_pos_as_xyz
'x, y, z'
'-x, -y, -z'

loop_
_atom_site_label
_atom_site_type_symbol
_atom_site_fract_x
_atom_site_fract_y
_atom_site_fract_z
_atom_site_U_iso_or_equiv
_atom_site_adp_type
_atom_site_occupancy
_atom_site_symmetry_multiplicity
_atom_site_calc_flag
_atom_site_refinement_flags
_atom_site_disorder_assembly
_atom_site_disorder_group
Zn1 Zn 0.47643(2) 0.49580(2) 0.15376(2) 0.02296(9) Uani 1 1 d . . .
O1 O 0.47308(12) 0.42176(14) 0.11742(13) 0.0241(5) Uani 1 1 d . . .
C1 C 0.41951(18) 0.4078(2) 0.11296(18) 0.0234(7) Uani 1 1 d . . .
O2 O 0.41981(13) 0.37199(15) 0.07941(14) 0.0287(6) Uani 1 1 d . . .
C2 C 0.35346(18) 0.4340(2) 0.14756(19) 0.0239(7) Uani 1 1 d . . .
C3 C 0.29308(19) 0.4335(2) 0.1259(2) 0.0296(8) Uani 1 1 d . . .
H3 H 0.2958 0.4185 0.0897 0.035 Uiso 1 1 calc R . .
C4 C 0.2300(2) 0.4544(2) 0.1559(2) 0.0328(8) Uani 1 1 d . . .
H4 H 0.1898 0.4530 0.1411 0.039 Uiso 1 1 calc R . .
C5 C 0.22582(19) 0.4776(2) 0.2086(2) 0.0313(8) Uani 1 1 d . . .
H5 H 0.1823 0.4933 0.2287 0.038 Uiso 1 1 calc R . .
C6 C 0.28383(19) 0.4779(2) 0.23130(19) 0.0263(7) Uani 1 1 d . . .
H6 H 0.2802 0.4939 0.2670 0.032 Uiso 1 1 calc R . .
C7 C 0.34828(19) 0.4550(2) 0.20271(18) 0.0247(7) Uani 1 1 d . . .
N1 N 0.40852(15) 0.45472(16) 0.22730(15) 0.0232(6) Uani 1 1 d . . .
C8 C 0.4176(2) 0.4287(2) 0.29514(19) 0.0275(7) Uani 1 1 d . . .
H8 H 0.3823 0.4119 0.3245 0.033 Uiso 1 1 calc R . .
C9 C 0.47461(19) 0.4220(2) 0.3316(2) 0.0278(8) Uani 1 1 d . . .
C10 C 0.4727(2) 0.3864(2) 0.4064(2) 0.0308(8) Uani 1 1 d . . .
H10P H 0.4344 0.3706 0.4282 0.037 Uiso 1 1 calc R . .
C11 C 0.5237(2) 0.3736(3) 0.4493(2) 0.0406(10) Uani 1 1 d . A .
C12 C 0.5806(2) 0.3953(3) 0.4140(2) 0.0444(11) Uani 1 1 d . . .
H12K H 0.6173 0.3860 0.4427 0.053 Uiso 1 1 calc R . .
C13 C 0.5872(2) 0.4292(3) 0.3406(2) 0.0365(9) Uani 1 1 d . . .
C14 C 0.5322(2) 0.4447(2) 0.2964(2) 0.0296(8) Uani 1 1 d . . .
O3 O 0.53569(14) 0.47841(17) 0.22673(14) 0.0331(6) Uani 1 1 d . . .
C15 C 0.5216(2) 0.3354(4) 0.5308(3) 0.0667(16) Uani 1 1 d DU . .
C16 C 0.5040(6) 0.4097(7) 0.5489(6) 0.079(4) Uani 0.527(10) 1 d PDU A 1
H16A H 0.4575 0.4463 0.5300 0.118 Uiso 0.527(10) 1 calc PR A 1
H16C H 0.5384 0.4348 0.5265 0.118 Uiso 0.527(10) 1 calc PR A 1
H16B H 0.5060 0.3910 0.6007 0.118 Uiso 0.527(10) 1 calc PR A 1
C17 C 0.4608(6) 0.3130(9) 0.5608(6) 0.072(4) Uani 0.527(10) 1 d PDU A 1
H17A H 0.4633 0.2703 0.5528 0.109 Uiso 0.527(10) 1 calc PR A 1
H17B H 0.4185 0.3564 0.5375 0.109 Uiso 0.527(10) 1 calc PR A 1
H17C H 0.4601 0.2974 0.6122 0.109 Uiso 0.527(10) 1 calc PR A 1
C18 C 0.5897(8) 0.2863(11) 0.5681(17) 0.062(4) Uani 0.527(10) 1 d PDU A 1
H18B H 0.5850 0.2734 0.6189 0.093 Uiso 0.527(10) 1 calc PR A 1
H18A H 0.6228 0.3134 0.5475 0.093 Uiso 0.527(10) 1 calc PR A 1
H18C H 0.6067 0.2394 0.5627 0.093 Uiso 0.527(10) 1 calc PR A 1
C16X C 0.4558(6) 0.3607(8) 0.5610(6) 0.058(3) Uani 0.473(10) 1 d PDU A 2
H16D H 0.4181 0.3688 0.5322 0.087 Uiso 0.473(10) 1 calc PR A 2
H16E H 0.4498 0.4087 0.5612 0.087 Uiso 0.473(10) 1 calc PR A 2
H16F H 0.4547 0.3219 0.6100 0.087 Uiso 0.473(10) 1 calc PR A 2
C17X C 0.5212(7) 0.2455(6) 0.5514(5) 0.070(4) Uani 0.473(10) 1 d PDU A 2
H17F H 0.5177 0.2168 0.6031 0.105 Uiso 0.473(10) 1 calc PR A 2
H17D H 0.5642 0.2178 0.5356 0.105 Uiso 0.473(10) 1 calc PR A 2
H17E H 0.4813 0.2513 0.5270 0.105 Uiso 0.473(10) 1 calc PR A 2
C18X C 0.5867(10) 0.3100(14) 0.5692(17) 0.086(7) Uani 0.473(10) 1 d PDU A 2
H18E H 0.5798 0.2862 0.6208 0.129 Uiso 0.473(10) 1 calc PR A 2
H18D H 0.6005 0.3541 0.5561 0.129 Uiso 0.473(10) 1 calc PR A 2
H18F H 0.6232 0.2729 0.5565 0.129 Uiso 0.473(10) 1 calc PR A 2
C19 C 0.6528(3) 0.4485(3) 0.3081(2) 0.0534(14) Uani 1 1 d . . .
C20 C 0.7045(3) 0.4271(4) 0.3654(3) 0.0601(15) Uani 1 1 d . . .
H20B H 0.6821 0.4544 0.3938 0.090 Uiso 1 1 calc R . .
H20C H 0.7449 0.4413 0.3424 0.090 Uiso 1 1 calc R . .
H20A H 0.7194 0.3720 0.3966 0.090 Uiso 1 1 calc R . .
C21 C 0.6341(3) 0.5339(4) 0.2589(3) 0.079(2) Uani 1 1 d . . .
H21A H 0.6104 0.5472 0.2155 0.119 Uiso 1 1 calc R . .
H21C H 0.6765 0.5466 0.2461 0.119 Uiso 1 1 calc R . .
H21B H 0.6033 0.5626 0.2835 0.119 Uiso 1 1 calc R . .
C22 C 0.6902(3) 0.4015(4) 0.2681(3) 0.0724(19) Uani 1 1 d . . .
H22B H 0.7095 0.3475 0.3024 0.109 Uiso 1 1 calc R . .
H22C H 0.7278 0.4191 0.2409 0.109 Uiso 1 1 calc R . .
H22A H 0.6572 0.4079 0.2353 0.109 Uiso 1 1 calc R . .
Zn2 Zn 0.53077(2) 0.63616(2) 0.00717(2) 0.02340(9) Uani 1 1 d . . .
O4 O 0.55287(13) 0.52158(14) 0.08038(13) 0.0247(5) Uani 1 1 d . . .
C23 C 0.61373(19) 0.4703(2) 0.09472(19) 0.0245(7) Uani 1 1 d . . .
O5 O 0.62269(13) 0.40038(14) 0.12513(14) 0.0288(6) Uani 1 1 d . . .
C24 C 0.67739(19) 0.4918(2) 0.0760(2) 0.0259(7) Uani 1 1 d . . .
C25 C 0.73987(19) 0.4353(2) 0.0777(2) 0.0330(9) Uani 1 1 d . . .
H25 H 0.7397 0.3862 0.0893 0.040 Uiso 1 1 calc R . .
C26 C 0.8020(2) 0.4483(3) 0.0632(3) 0.0428(11) Uani 1 1 d . . .
H26 H 0.8439 0.4089 0.0640 0.051 Uiso 1 1 calc R . .
C27 C 0.8026(2) 0.5189(2) 0.0475(3) 0.0421(11) Uani 1 1 d . . .
H27 H 0.8453 0.5281 0.0382 0.051 Uiso 1 1 calc R . .
C28 C 0.7415(2) 0.5766(2) 0.0452(2) 0.0342(9) Uani 1 1 d . . .
H28 H 0.7425 0.6253 0.0337 0.041 Uiso 1 1 calc R . .
C29 C 0.67818(18) 0.5641(2) 0.0595(2) 0.0263(7) Uani 1 1 d . . .
N2 N 0.61541(16) 0.62565(17) 0.05346(16) 0.0252(6) Uani 1 1 d . . .
C30 C 0.61541(19) 0.6714(2) 0.0779(2) 0.0278(8) Uani 1 1 d . . .
H30 H 0.6572 0.6592 0.1009 0.033 Uiso 1 1 calc R . .
C31 C 0.55922(19) 0.7385(2) 0.07384(19) 0.0264(7) Uani 1 1 d . . .
C32 C 0.5731(2) 0.7769(2) 0.1066(2) 0.0317(8) Uani 1 1 d . . .
H32 H 0.6174 0.7571 0.1290 0.038 Uiso 1 1 calc R . .
C33 C 0.5249(2) 0.8414(2) 0.1072(2) 0.0323(8) Uani 1 1 d . . .
C34 C 0.4606(2) 0.8681(2) 0.0732(2) 0.0318(8) Uani 1 1 d . . .
H34 H 0.4267 0.9129 0.0734 0.038 Uiso 1 1 calc R . .
C35 C 0.4422(2) 0.8350(2) 0.0393(2) 0.0288(8) Uani 1 1 d . . .
C36 C 0.4936(2) 0.7666(2) 0.03964(19) 0.0263(7) Uani 1 1 d . . .
O6 O 0.47802(14) 0.73276(15) 0.00853(15) 0.0299(6) Uani 1 1 d . . .
C37 C 0.5377(2) 0.8803(3) 0.1473(3) 0.0422(10) Uani 1 1 d . . .
C38 C 0.5101(4) 0.8474(5) 0.2226(3) 0.087(2) Uani 1 1 d . . .
H38B H 0.4596 0.8620 0.2198 0.130 Uiso 1 1 calc R . .
H38C H 0.5218 0.8676 0.2507 0.130 Uiso 1 1 calc R . .
H38A H 0.5314 0.7917 0.2456 0.130 Uiso 1 1 calc R . .
C39 C 0.6140(3) 0.8665(3) 0.1533(3) 0.0501(12) Uani 1 1 d . . .
H39A H 0.6391 0.8117 0.1806 0.075 Uiso 1 1 calc R . .
H39C H 0.6194 0.8936 0.1778 0.075 Uiso 1 1 calc R . .
H39B H 0.6328 0.8853 0.1055 0.075 Uiso 1 1 calc R . .
C40 C 0.5019(4) 0.9681(3) 0.1080(4) 0.087(2) Uani 1 1 d . . .
H40B H 0.5091 0.9862 0.0566 0.130 Uiso 1 1 calc R . .
H40C H 0.5220 0.9921 0.1257 0.130 Uiso 1 1 calc R . .
H40A H 0.4521 0.9815 0.1168 0.130 Uiso 1 1 calc R . .
C41 C 0.3710(2) 0.8689(2) 0.0037(2) 0.0333(9) Uani 1 1 d . . .
C42 C 0.3240(2) 0.9418(3) 0.0107(3) 0.0457(11) Uani 1 1 d . . .
H42A H 0.2782 0.9602 -0.0112 0.069 Uiso 1 1 calc R . .
H42C H 0.3451 0.9814 -0.0136 0.069 Uiso 1 1 calc R . .
H42B H 0.3191 0.9298 0.0613 0.069 Uiso 1 1 calc R . .
C43 C 0.3782(2) 0.8927(3) -0.0759(2) 0.0416(10) Uani 1 1 d . . .
H43A H 0.4068 0.8482 -0.0832 0.062 Uiso 1 1 calc R . .
H43C H 0.4002 0.9316 -0.0976 0.062 Uiso 1 1 calc R . .
H43B H 0.3321 0.9137 -0.0983 0.062 Uiso 1 1 calc R . .
C44 C 0.3322(2) 0.8116(3) 0.0382(3) 0.0489(12) Uani 1 1 d . . .
H44B H 0.2881 0.8330 0.0121 0.073 Uiso 1 1 calc R . .
H44C H 0.3232 0.8016 0.0880 0.073 Uiso 1 1 calc R . .
H44A H 0.3607 0.7638 0.0363 0.073 Uiso 1 1 calc R . .
Zn3 Zn 0.43014(2) 0.66255(2) -0.12603(2) 0.02320(9) Uani 1 1 d . . .
O7 O 0.43929(12) 0.63219(14) -0.01847(13) 0.0249(5) Uani 1 1 d . . .
C45 C 0.38960(18) 0.62899(19) 0.02616(19) 0.0234(7) Uani 1 1 d . . .
O8 O 0.40090(13) 0.59488(14) 0.09227(13) 0.0271(5) Uani 1 1 d . . .
C46 C 0.31556(18) 0.6655(2) -0.00085(19) 0.0245(7) Uani 1 1 d . . .
C47 C 0.26556(19) 0.6428(2) 0.0474(2) 0.0312(8) Uani 1 1 d . . .
H47 H 0.2793 0.6049 0.0951 0.037 Uiso 1 1 calc R . .
C48 C 0.1964(2) 0.6747(2) 0.0265(2) 0.0365(9) Uani 1 1 d . . .
H48 H 0.1632 0.6573 0.0595 0.044 Uiso 1 1 calc R . .
C49 C 0.1752(2) 0.7309(2) -0.0412(2) 0.0391(10) Uani 1 1 d . . .
H49 H 0.1273 0.7529 -0.0547 0.047 Uiso 1 1 calc R . .
C50 C 0.2231(2) 0.7559(2) -0.0900(2) 0.0334(9) Uani 1 1 d . . .
H50 H 0.2079 0.7952 -0.1370 0.040 Uiso 1 1 calc R . .
C51 C 0.29362(19) 0.7236(2) -0.0708(2) 0.0267(7) Uani 1 1 d . . .
N3 N 0.34278(16) 0.74630(17) -0.12213(16) 0.0256(6) Uani 1 1 d . . .
C52 C 0.3301(2) 0.8186(2) -0.16431(19) 0.0272(7) Uani 1 1 d . . .
H52 H 0.2883 0.8531 -0.1571 0.033 Uiso 1 1 calc R . .
C53 C 0.3730(2) 0.8516(2) -0.2207(2) 0.0282(8) Uani 1 1 d . . .
C54 C 0.3494(2) 0.9327(2) -0.2545(2) 0.0320(8) Uani 1 1 d . . .
H54 H 0.3080 0.9599 -0.2391 0.038 Uiso 1 1 calc R . .
C55 C 0.3845(2) 0.9721(2) -0.3082(2) 0.0369(9) Uani 1 1 d . . .
C56 C 0.4442(3) 0.9292(2) -0.3312(2) 0.0411(10) Uani 1 1 d . . .
H56 H 0.4687 0.9564 -0.3695 0.049 Uiso 1 1 calc R . .
C57 C 0.4693(3) 0.8513(2) -0.3024(2) 0.0400(10) Uani 1 1 d . . .
C58 C 0.4344(2) 0.8089(2) -0.2427(2) 0.0311(8) Uani 1 1 d . . .
O9 O 0.45933(15) 0.73410(15) -0.21180(15) 0.0362(7) Uani 1 1 d . . .
C59 C 0.3623(3) 1.0598(2) -0.3460(2) 0.0412(10) Uani 1 1 d . . .
C60 C 0.2958(3) 1.0962(3) -0.3143(3) 0.0616(16) Uani 1 1 d . . .
H60A H 0.2589 1.0790 -0.3169 0.092 Uiso 1 1 calc R . .
H60C H 0.2809 1.1519 -0.3414 0.092 Uiso 1 1 calc R . .
H60B H 0.3051 1.0808 -0.2643 0.092 Uiso 1 1 calc R . .
C61 C 0.3489(3) 1.0887(3) -0.4250(2) 0.0579(14) Uani 1 1 d . . .
H61B H 0.3921 1.0692 -0.4464 0.087 Uiso 1 1 calc R . .
H61C H 0.3320 1.1446 -0.4489 0.087 Uiso 1 1 calc R . .
H61A H 0.3139 1.0707 -0.4305 0.087 Uiso 1 1 calc R . .
C62 C 0.4199(3) 1.0825(3) -0.3354(3) 0.0696(17) Uani 1 1 d . . .
H62A H 0.4276 1.0635 -0.2843 0.104 Uiso 1 1 calc R . .
H62C H 0.4064 1.1382 -0.3595 0.104 Uiso 1 1 calc R . .
H62B H 0.4628 1.0602 -0.3555 0.104 Uiso 1 1 calc R . .
C63 C 0.5325(3) 0.8089(3) -0.3341(3) 0.0572(15) Uani 1 1 d . . .
C64 C 0.5104(4) 0.7622(3) -0.3577(3) 0.083(2) Uani 1 1 d . . .
H64A H 0.4951 0.7242 -0.3163 0.124 Uiso 1 1 calc R . .
H64C H 0.5497 0.7362 -0.3789 0.124 Uiso 1 1 calc R . .
H64B H 0.4720 0.7961 -0.3931 0.124 Uiso 1 1 calc R . .
C65 C 0.5931(3) 0.7583(3) -0.2785(3) 0.077(2) Uani 1 1 d . . .
H65A H 0.5763 0.7273 -0.2330 0.115 Uiso 1 1 calc R . .
H65C H 0.6122 0.7907 -0.2719 0.115 Uiso 1 1 calc R . .
H65B H 0.6294 0.7248 -0.2954 0.115 Uiso 1 1 calc R . .
C66 C 0.5587(4) 0.8648(3) -0.4002(3) 0.075(2) Uani 1 1 d . . .
H66B H 0.6001 0.8362 -0.4172 0.113 Uiso 1 1 calc R . .
H66C H 0.5705 0.8983 -0.3877 0.113 Uiso 1 1 calc R . .
H66A H 0.5224 0.8957 -0.4379 0.113 Uiso 1 1 calc R . .
Zn4 Zn 0.02958(2) 0.64686(2) 0.48558(2) 0.02469(10) Uani 1 1 d . . .
O10 O 0.04871(12) 0.59744(14) 0.41552(13) 0.0244(5) Uani 1 1 d . . .
C67 C 0.10879(19) 0.5607(2) 0.40107(19) 0.0252(7) Uani 1 1 d . . .
O11 O 0.11695(13) 0.51800(14) 0.37285(14) 0.0285(6) Uani 1 1 d . . .
C68 C 0.17321(19) 0.5664(2) 0.4176(2) 0.0283(8) Uani 1 1 d . . .
C69 C 0.2362(2) 0.5122(2) 0.4153(2) 0.0349(9) Uani 1 1 d . . .
H69 H 0.2363 0.4733 0.4049 0.042 Uiso 1 1 calc R . .
C70 C 0.2987(2) 0.5144(3) 0.4282(3) 0.0450(11) Uani 1 1 d . . .
H70 H 0.3411 0.4765 0.4273 0.054 Uiso 1 1 calc R . .
C71 C 0.2994(2) 0.5711(3) 0.4421(3) 0.0466(11) Uani 1 1 d . . .
H71 H 0.3422 0.5727 0.4504 0.056 Uiso 1 1 calc R . .
C72 C 0.2377(2) 0.6260(3) 0.4439(2) 0.0411(10) Uani 1 1 d . . .
H72 H 0.2386 0.6650 0.4536 0.049 Uiso 1 1 calc R . .
C73 C 0.1742(2) 0.6247(2) 0.4316(2) 0.0289(8) Uani 1 1 d . . .
N4 N 0.11115(17) 0.68011(18) 0.43634(17) 0.0290(7) Uani 1 1 d . . .
C74 C 0.1083(2) 0.7499(2) 0.4061(2) 0.0311(8) Uani 1 1 d . . .
H74 H 0.1478 0.7600 0.3803 0.037 Uiso 1 1 calc R . .
C75 C 0.0516(2) 0.8148(2) 0.4071(2) 0.0351(9) Uani 1 1 d . . .
C76 C 0.0601(3) 0.8864(2) 0.3646(2) 0.0410(10) Uani 1 1 d . . .
H76 H 0.1006 0.8883 0.3373 0.049 Uiso 1 1 calc R . .
C77 C 0.0121(3) 0.9526(3) 0.3617(3) 0.0480(12) Uani 1 1 d . . .
C78 C -0.0463(3) 0.9452(2) 0.4042(3) 0.0514(13) Uani 1 1 d . . .
H78 H -0.0802 0.9905 0.4035 0.062 Uiso 1 1 calc R . .
C79 C -0.0580(3) 0.8778(2) 0.4467(2) 0.0439(11) Uani 1 1 d . . .
C80 C -0.0092(2) 0.8098(2) 0.4471(2) 0.0335(9) Uani 1 1 d . . .
O12 O -0.02042(15) 0.74478(15) 0.48432(15) 0.0342(6) Uani 1 1 d . . .
C81 C 0.0181(3) 1.0319(3) 0.3155(3) 0.0598(15) Uani 1 1 d . . .
C82 C 0.0859(3) 1.0258(3) 0.2756(3) 0.0725(18) Uani 1 1 d . . .
H82B H 0.1252 0.9934 0.3100 0.109 Uiso 1 1 calc R . .
H82C H 0.0890 1.0767 0.2469 0.109 Uiso 1 1 calc R . .
H82A H 0.0870 1.0032 0.2442 0.109 Uiso 1 1 calc R . .
C83 C 0.0182(6) 1.0669(4) 0.3641(4) 0.130(4) Uani 1 1 d . . .
H83A H -0.0211 1.0637 0.3960 0.194 Uiso 1 1 calc R . .
H83C H 0.0141 1.1205 0.3349 0.194 Uiso 1 1 calc R . .
H83B H 0.0617 1.0388 0.3926 0.194 Uiso 1 1 calc R . .
C84 C -0.0415(4) 1.0824(3) 0.2618(4) 0.091(2) Uani 1 1 d . . .
H84A H -0.0396 1.0606 0.2296 0.136 Uiso 1 1 calc R . .
H84C H -0.0383 1.1334 0.2341 0.136 Uiso 1 1 calc R . .
H84B H -0.0855 1.0860 0.2868 0.136 Uiso 1 1 calc R . .
C85 C -0.1222(3) 0.8760(3) 0.4941(3) 0.0578(15) Uani 1 1 d . . .
C86 C -0.1696(4) 0.9555(3) 0.4838(4) 0.108(3) Uani 1 1 d . . .
H86A H -0.1892 0.9861 0.4349 0.162 Uiso 1 1 calc R . .
H86C H -0.1427 0.9803 0.4923 0.162 Uiso 1 1 calc R . .
H86B H -0.2073 0.9511 0.5177 0.162 Uiso 1 1 calc R . .
C87 C -0.0980(4) 0.8273(3) 0.5725(3) 0.0713(19) Uani 1 1 d . . .
H87B H -0.1382 0.8318 0.6030 0.107 Uiso 1 1 calc R . .
H87C H -0.0653 0.8450 0.5826 0.107 Uiso 1 1 calc R . .
H87A H -0.0750 0.7738 0.5822 0.107 Uiso 1 1 calc R . .
C88 C -0.1660(3) 0.8407(3) 0.4763(3) 0.0674(17) Uani 1 1 d . . .
H88B H -0.1811 0.8711 0.4258 0.101 Uiso 1 1 calc R . .
H88C H -0.2069 0.8406 0.5062 0.101 Uiso 1 1 calc R . .
H88A H -0.1378 0.7882 0.4855 0.101 Uiso 1 1 calc R . .
Zn5 Zn -0.06518(2) 0.54524(2) 0.62580(2) 0.02425(10) Uani 1 1 d . . .
O13 O -0.05904(12) 0.61587(14) 0.51618(13) 0.0250(5) Uani 1 1 d . . .
C89 C -0.11016(18) 0.6530(2) 0.47106(19) 0.0242(7) Uani 1 1 d . . .
O14 O -0.10209(13) 0.67987(14) 0.40510(13) 0.0284(6) Uani 1 1 d . . .
C90 C -0.18333(18) 0.6668(2) 0.49598(19) 0.0255(7) Uani 1 1 d . . .
C91 C -0.23446(19) 0.6875(2) 0.4476(2) 0.0282(8) Uani 1 1 d . . .
H91 H -0.2216 0.6903 0.4018 0.034 Uiso 1 1 calc R . .
C92 C -0.3042(2) 0.7044(2) 0.4650(2) 0.0317(8) Uani 1 1 d . . .
H92 H -0.3387 0.7176 0.4318 0.038 Uiso 1 1 calc R . .
C93 C -0.3225(2) 0.7015(2) 0.5314(2) 0.0346(9) Uani 1 1 d . . .
H93 H -0.3701 0.7139 0.5434 0.042 Uiso 1 1 calc R . .
C94 C -0.2732(2) 0.6810(2) 0.5801(2) 0.0315(8) Uani 1 1 d . . .
H94 H -0.2870 0.6789 0.6256 0.038 Uiso 1 1 calc R . .
C95 C -0.20234(19) 0.6631(2) 0.5637(2) 0.0277(8) Uani 1 1 d . . .
N5 N -0.15236(16) 0.63670(17) 0.61614(16) 0.0279(7) Uani 1 1 d . . .
C96 C -0.1622(2) 0.6713(2) 0.65552(19) 0.0291(8) Uani 1 1 d . . .
H96 H -0.2000 0.7183 0.6417 0.035 Uiso 1 1 calc R . .
C97 C -0.1220(2) 0.6456(2) 0.71751(19) 0.0280(8) Uani 1 1 d . . .
C98 C -0.1411(2) 0.6956(2) 0.7491(2) 0.0336(9) Uani 1 1 d . . .
H98 H -0.1755 0.7446 0.7257 0.040 Uiso 1 1 calc R . .
C99 C -0.1117(2) 0.6755(2) 0.8121(2) 0.0311(8) Uani 1 1 d . . .
C100 C -0.0655(2) 0.5994(2) 0.8476(2) 0.0303(8) Uani 1 1 d . . .
H10 H -0.0474 0.5831 0.8933 0.036 Uiso 1 1 calc R . .
C101 C -0.04466(19) 0.5469(2) 0.8206(2) 0.0283(8) Uani 1 1 d . . .
C102 C -0.06950(19) 0.5720(2) 0.7501(2) 0.0275(7) Uani 1 1 d . . .
O15 O -0.04466(14) 0.52734(15) 0.71927(14) 0.0305(6) Uani 1 1 d . . .
C103 C -0.1273(3) 0.7295(2) 0.8452(2) 0.0418(11) Uani 1 1 d . . .
C104 C -0.1762(3) 0.8095(3) 0.7974(3) 0.0571(15) Uani 1 1 d . . .
H10A H -0.1550 0.8305 0.7511 0.086 Uiso 1 1 calc R . .
H10C H -0.1844 0.8426 0.8202 0.086 Uiso 1 1 calc R . .
H10B H -0.2204 0.8067 0.7903 0.086 Uiso 1 1 calc R . .
C105 C -0.0591(3) 0.7355(3) 0.8568(3) 0.0617(15) Uani 1 1 d . . .
H10E H -0.0277 0.6848 0.8886 0.093 Uiso 1 1 calc R . .
H10F H -0.0688 0.7698 0.8785 0.093 Uiso 1 1 calc R . .
H10D H -0.0373 0.7558 0.8108 0.093 Uiso 1 1 calc R . .
C106 C -0.1617(3) 0.6983(3) 0.9167(2) 0.0488(12) Uani 1 1 d . . .
H10G H -0.2075 0.6997 0.9085 0.073 Uiso 1 1 calc R . .
H10I H -0.1670 0.7297 0.9406 0.073 Uiso 1 1 calc R . .
H10H H -0.1328 0.6456 0.9468 0.073 Uiso 1 1 calc R . .
C107 C 0.0025(2) 0.4634(2) 0.8642(2) 0.0367(9) Uani 1 1 d . . .
C108 C 0.0145(3) 0.4463(3) 0.9406(3) 0.0562(14) Uani 1 1 d . . .
H10K H -0.0302 0.4568 0.9635 0.084 Uiso 1 1 calc R . .
H10L H 0.0385 0.4786 0.9399 0.084 Uiso 1 1 calc R . .
H10J H 0.0431 0.3925 0.9676 0.084 Uiso 1 1 calc R . .
C109 C 0.0736(2) 0.4474(3) 0.8289(3) 0.0537(13) Uani 1 1 d . . .
H10N H 0.1031 0.3943 0.8569 0.081 Uiso 1 1 calc R . .
H10O H 0.0961 0.4815 0.8270 0.081 Uiso 1 1 calc R . .
H10M H 0.0667 0.4565 0.7803 0.081 Uiso 1 1 calc R . .
C110 C -0.0320(2) 0.4094(2) 0.8691(2) 0.0432(11) Uani 1 1 d . . .
H11A H -0.0385 0.4168 0.8210 0.065 Uiso 1 1 calc R . .
H11C H -0.0773 0.4201 0.8910 0.065 Uiso 1 1 calc R . .
H11B H -0.0026 0.3566 0.8982 0.065 Uiso 1 1 calc R . .
Zn6 Zn 0.03439(2) 0.36031(2) 0.65744(2) 0.02401(10) Uani 1 1 d . . .
O16 O 0.03301(13) 0.47036(14) 0.62122(13) 0.0247(5) Uani 1 1 d . . .
C111 C 0.08624(19) 0.4907(2) 0.61091(19) 0.0263(7) Uani 1 1 d . . .
O17 O 0.08224(14) 0.55904(15) 0.57518(14) 0.0312(6) Uani 1 1 d . . .
C112 C 0.1563(2) 0.4328(2) 0.6416(2) 0.0289(8) Uani 1 1 d . . .
C113 C 0.2130(2) 0.4562(3) 0.6131(2) 0.0368(9) Uani 1 1 d . . .
H11 H 0.2054 0.5069 0.5768 0.044 Uiso 1 1 calc R . .
C114 C 0.2800(2) 0.4075(3) 0.6364(3) 0.0447(11) Uani 1 1 d . . .
H11D H 0.3182 0.4237 0.6148 0.054 Uiso 1 1 calc R . .
C115 C 0.2912(2) 0.3341(3) 0.6921(3) 0.0468(11) Uani 1 1 d . . .
H11E H 0.3370 0.3008 0.7097 0.056 Uiso 1 1 calc R . .
C116 C 0.2358(2) 0.3101(3) 0.7213(2) 0.0397(10) Uani 1 1 d . . .
H11F H 0.2441 0.2596 0.7584 0.048 Uiso 1 1 calc R . .
C117 C 0.1677(2) 0.3585(2) 0.6976(2) 0.0290(8) Uani 1 1 d . . .
N6 N 0.11187(16) 0.33089(17) 0.72585(16) 0.0281(7) Uani 1 1 d . . .
C118 C 0.1137(2) 0.2849(2) 0.7934(2) 0.0326(8) Uani 1 1 d . . .
H11G H 0.1519 0.2744 0.8208 0.039 Uiso 1 1 calc R . .
C119 C 0.0644(2) 0.2479(2) 0.8315(2) 0.0319(8) Uani 1 1 d . . .
C120 C 0.0823(2) 0.1959(2) 0.9044(2) 0.0382(10) Uani 1 1 d . . .
H12 H 0.1251 0.1872 0.9232 0.046 Uiso 1 1 calc R . .
C121 C 0.0399(2) 0.1580(2) 0.9483(2) 0.0405(10) Uani 1 1 d . B .
C122 C -0.0236(3) 0.1743(2) 0.9188(2) 0.0386(10) Uani 1 1 d . . .
H12A H -0.0539 0.1489 0.9491 0.046 Uiso 1 1 calc R . .
C123 C -0.0457(2) 0.2255(2) 0.8476(2) 0.0334(9) Uani 1 1 d . . .
C124 C 0.0012(2) 0.2622(2) 0.8010(2) 0.0319(8) Uani 1 1 d . . .
O18 O -0.01677(14) 0.30752(16) 0.73360(14) 0.0339(6) Uani 1 1 d . . .
C125 C 0.0604(3) 0.1004(2) 1.0273(2) 0.0463(11) Uani 1 1 d DU . .
C126 C 0.0692(7) 0.0243(4) 1.0415(5) 0.064(3) Uani 0.555(8) 1 d PDU B 1
H12C H 0.0246 0.0225 1.0340 0.097 Uiso 0.555(8) 1 calc PR B 1
H12D H 0.0857 -0.0111 1.0910 0.097 Uiso 0.555(8) 1 calc PR B 1
H12B H 0.1032 0.0097 1.0091 0.097 Uiso 0.555(8) 1 calc PR B 1
C127 C 0.1345(4) 0.0976(5) 1.0500(4) 0.053(2) Uani 0.555(8) 1 d PDU B 1
H12E H 0.1713 0.0828 1.0198 0.080 Uiso 0.555(8) 1 calc PR B 1
H12G H 0.1464 0.0603 1.1001 0.080 Uiso 0.555(8) 1 calc PR B 1
H12F H 0.1296 0.1481 1.0436 0.080 Uiso 0.555(8) 1 calc PR B 1
C128 C 0.0103(5) 0.1302(6) 1.0759(4) 0.054(2) Uani 0.555(8) 1 d PDU B 1
H12I H 0.0045 0.1837 1.0596 0.080 Uiso 0.555(8) 1 calc PR B 1
H12J H 0.0291 0.0997 1.1250 0.080 Uiso 0.555(8) 1 calc PR B 1
H12H H -0.0349 0.1263 1.0740 0.080 Uiso 0.555(8) 1 calc PR B 1
C26X C 0.0034(6) 0.0595(6) 1.0636(5) 0.054(3) Uani 0.445(8) 1 d PDU B 2
H26B H -0.0422 0.0983 1.0597 0.081 Uiso 0.445(8) 1 calc PR B 2
H26C H 0.0163 0.0245 1.1141 0.081 Uiso 0.445(8) 1 calc PR B 2
H26A H 0.0016 0.0309 1.0392 0.081 Uiso 0.445(8) 1 calc PR B 2
C27X C 0.1265(6) 0.0359(6) 1.0269(6) 0.059(4) Uani 0.445(8) 1 d PDU B 2
H27A H 0.1187 0.0169 0.9958 0.088 Uiso 0.445(8) 1 calc PR B 2
H27C H 0.1380 -0.0057 1.0755 0.088 Uiso 0.445(8) 1 calc PR B 2
H27B H 0.1649 0.0555 1.0091 0.088 Uiso 0.445(8) 1 calc PR B 2
C28X C 0.0624(7) 0.1407(6) 1.0644(5) 0.051(3) Uani 0.445(8) 1 d PDU B 2
H28A H 0.0923 0.1712 1.0395 0.077 Uiso 0.445(8) 1 calc PR B 2
H28C H 0.0809 0.1043 1.1131 0.077 Uiso 0.445(8) 1 calc PR B 2
H28B H 0.0153 0.1745 1.0661 0.077 Uiso 0.445(8) 1 calc PR B 2
C129 C -0.1165(2) 0.2424(3) 0.8194(2) 0.0403(10) Uani 1 1 d . . .
C130 C -0.1601(3) 0.2007(3) 0.8776(3) 0.0529(13) Uani 1 1 d . . .
H13G H -0.2055 0.2146 0.8572 0.079 Uiso 1 1 calc R . .
H13I H -0.1665 0.2154 0.9161 0.079 Uiso 1 1 calc R . .
H13H H -0.1360 0.1454 0.8968 0.079 Uiso 1 1 calc R . .
C131 C -0.1587(2) 0.3286(3) 0.7888(3) 0.0512(13) Uani 1 1 d . . .
H13K H -0.1326 0.3573 0.7512 0.077 Uiso 1 1 calc R . .
H13L H -0.1670 0.3439 0.8270 0.077 Uiso 1 1 calc R . .
H13J H -0.2032 0.3392 0.7689 0.077 Uiso 1 1 calc R . .
C132 C -0.1070(3) 0.2165(3) 0.7605(3) 0.0577(14) Uani 1 1 d . . .
H13N H -0.1526 0.2290 0.7414 0.087 Uiso 1 1 calc R . .
H13O H -0.0824 0.1612 0.7810 0.087 Uiso 1 1 calc R . .
H13M H -0.0799 0.2428 0.7221 0.087 Uiso 1 1 calc R . .
N7 N 0.7706(4) 0.1820(6) 0.5568(4) 0.146(4) Uani 1 1 d . . .
C133 C 0.8097(4) 0.1752(5) 0.5183(4) 0.093(2) Uani 1 1 d . . .
C134 C 0.8617(5) 0.1652(7) 0.4693(4) 0.133(4) Uani 1 1 d . . .
H13D H 0.8457 0.1519 0.4376 0.200 Uiso 1 1 calc R . .
H13F H 0.9041 0.1242 0.4954 0.200 Uiso 1 1 calc R . .
H13E H 0.8714 0.2127 0.4408 0.200 Uiso 1 1 calc R . .
N8 N 0.7607(2) 0.7559(3) 0.0663(3) 0.0673(15) Uani 1 1 d . . .
C135 C 0.7289(4) 0.8091(5) 0.0193(5) 0.085(2) Uani 1 1 d . . .
C136 C 0.6920(5) 0.8792(5) -0.0438(5) 0.144(5) Uani 1 1 d . . .
H13A H 0.6856 0.8659 -0.0802 0.215 Uiso 1 1 calc R . .
H13C H 0.7194 0.9130 -0.0631 0.215 Uiso 1 1 calc R . .
H13B H 0.6466 0.9052 -0.0301 0.215 Uiso 1 1 calc R . .
C137 C 0.4258(3) 0.6485(4) 0.2162(4) 0.0755(18) Uani 1 1 d DU . .
H13Q H 0.4630 0.5977 0.2336 0.091 Uiso 1 1 calc R . .
H13P H 0.4230 0.6712 0.1635 0.091 Uiso 1 1 calc R . .
Cl1 Cl 0.44901(12) 0.70460(13) 0.23859(12) 0.1019(7) Uani 1 1 d DU . .
Cl2 Cl 0.34898(12) 0.63639(13) 0.24925(16) 0.1253(9) Uani 1 1 d DU . .
C138 C 0.3158(8) 0.804(3) 0.6646(14) 0.127(10) Uani 0.72(3) 1 d PDU C 1
H13S H 0.3357 0.8437 0.6554 0.152 Uiso 0.72(3) 1 calc PR C 1
H13R H 0.3454 0.7554 0.7019 0.152 Uiso 0.72(3) 1 calc PR C 1
Cl3 Cl 0.23320(12) 0.82894(16) 0.69697(12) 0.1162(8) Uani 1 1 d DU . .
Cl4 Cl 0.3189(7) 0.7958(11) 0.5873(6) 0.122(4) Uani 0.72(3) 1 d PDU C 1
C38X C 0.312(2) 0.826(9) 0.657(3) 0.128(17) Uani 0.28(3) 1 d PDU C 2
H38E H 0.3263 0.8668 0.6546 0.154 Uiso 0.28(3) 1 calc PR C 2
H38D H 0.3485 0.7762 0.6848 0.154 Uiso 0.28(3) 1 calc PR C 2
Cl4X Cl 0.3047(9) 0.838(2) 0.5714(10) 0.123(6) Uani 0.28(3) 1 d PDU C 2
C139 C 0.1002(16) 0.0805(11) 0.8180(10) 0.185(10) Uani 0.564(11) 1 d PDU D 1
H13U H 0.0563 0.0854 0.8441 0.222 Uiso 0.564(11) 1 calc PR D 1
H13T H 0.1194 0.1188 0.8133 0.222 Uiso 0.564(11) 1 calc PR D 1
Cl5 Cl 0.1590(2) -0.0102(3) 0.8536(3) 0.270(3) Uani 1 1 d DU . .
Cl6 Cl 0.0924(4) 0.0823(9) 0.7384(5) 0.215(5) Uani 0.564(11) 1 d PDU D 1
C39X C 0.0968(14) 0.0741(9) 0.7976(9) 0.171(11) Uani 0.436(11) 1 d PDU D 2
H39E H 0.0626 0.0580 0.7866 0.206 Uiso 0.436(11) 1 calc PR D 2
H39D H 0.0727 0.0990 0.8281 0.206 Uiso 0.436(11) 1 calc PR D 2
Cl6X Cl 0.1068(3) 0.1474(4) 0.7174(3) 0.115(3) Uani 0.436(11) 1 d PDU D 2
C140 C 0.7064(5) 0.1264(5) 0.7307(5) 0.115(3) Uani 1 1 d U . .
H14D H 0.7209 0.1371 0.6812 0.138 Uiso 1 1 calc R . .
H14C H 0.6608 0.1655 0.7288 0.138 Uiso 1 1 calc R . .
Cl7 Cl 0.6996(2) 0.0377(2) 0.7745(3) 0.239(2) Uani 1 1 d U . .
Cl8 Cl 0.76547(17) 0.1299(2) 0.7741(2) 0.1721(14) Uani 1 1 d U . .
C141 C 0.9489(7) 0.3149(10) 0.2833(8) 0.098(5) Uani 0.652(5) 1 d PDU E 1
H14H H 0.9645 0.3500 0.2387 0.118 Uiso 0.652(5) 1 calc PR E 1
H14G H 0.9899 0.2688 0.3073 0.118 Uiso 0.652(5) 1 calc PR E 1
Cl9 Cl 0.91735(16) 0.3592(2) 0.33859(18) 0.0820(11) Uani 0.652(5) 1 d PDU E 1
Cl10 Cl 0.88966(15) 0.2888(2) 0.2616(2) 0.0882(12) Uani 0.652(5) 1 d PDU E 1
C41X C 0.9402(16) 0.345(3) 0.2996(10) 0.148(12) Uani 0.348(5) 1 d PDU E 2
H41A H 0.9882 0.3102 0.3016 0.178 Uiso 0.348(5) 1 calc PR E 2
H41B H 0.9426 0.3953 0.2883 0.178 Uiso 0.348(5) 1 calc PR E 2
Cl1X Cl 0.8934(4) 0.3565(7) 0.2316(4) 0.139(4) Uani 0.348(5) 1 d PDU E 2
Cl9X Cl 0.9047(6) 0.3103(8) 0.3817(7) 0.189(5) Uiso 0.348(5) 1 d PDU E 2
C142 C 0.4403(6) 0.1812(10) 0.1376(10) 0.078(4) Uani 0.53(4) 1 d PDU F 1
H14E H 0.4603 0.2056 0.1556 0.093 Uiso 0.53(4) 1 calc PR F 1
H14F H 0.4665 0.1785 0.0955 0.093 Uiso 0.53(4) 1 calc PR F 1
Cl11 Cl 0.4486(10) 0.0901(6) 0.2032(6) 0.097(3) Uani 0.53(4) 1 d PDU F 1
Cl12 Cl 0.35538(12) 0.23502(10) 0.11319(12) 0.1031(7) Uani 1 1 d DU . .
C42X C 0.4333(7) 0.1585(12) 0.1514(12) 0.090(6) Uani 0.47(4) 1 d PDU F 2
H42E H 0.4618 0.1472 0.1138 0.108 Uiso 0.47(4) 1 calc PR F 2
H42D H 0.4602 0.1724 0.1745 0.108 Uiso 0.47(4) 1 calc PR F 2
Cl5X Cl 0.4139(15) 0.0779(4) 0.2151(5) 0.104(5) Uani 0.47(4) 1 d PDU F 2
C143 C 0.6600(15) 0.0178(12) 0.6002(14) 0.263(13) Uani 0.515(10) 1 d PDU G 1
H14B H 0.6295 0.0327 0.6351 0.316 Uiso 0.515(10) 1 calc PR G 1
H14A H 0.6953 0.0427 0.5858 0.316 Uiso 0.515(10) 1 calc PR G 1
Cl13 Cl 0.6117(4) 0.0450(4) 0.5267(5) 0.177(4) Uani 0.515(10) 1 d PDU G 1
Cl14 Cl 0.7003(4) -0.0818(8) 0.6383(4) 0.236(7) Uani 0.515(10) 1 d PDU G 1
C43X C 0.6842(10) 0.0656(14) 0.5795(19) 0.285(19) Uani 0.485(10) 1 d PDU G 2
H43D H 0.6957 0.1041 0.5848 0.342 Uiso 0.485(10) 1 calc PR G 2
H43E H 0.6913 0.0726 0.5298 0.342 Uiso 0.485(10) 1 calc PR G 2
Cl2X Cl 0.6037(8) 0.0639(9) 0.6081(13) 0.391(14) Uani 0.485(10) 1 d PDU G 2
Cl3X Cl 0.7274(11) -0.0259(10) 0.6412(7) 0.343(11) Uani 0.485(10) 1 d PDU G 2

loop_
_atom_site_aniso_label
_atom_site_aniso_U_11
_atom_site_aniso_U_22
_atom_site_aniso_U_33
_atom_site_aniso_U_23
_atom_site_aniso_U_13
_atom_site_aniso_U_12
Zn1 0.0231(2) 0.0230(2) 0.0228(2) -0.00921(16) 0.00366(16) -0.01071(16)
O1 0.0220(12) 0.0236(12) 0.0290(13) -0.0122(11) 0.0035(10) -0.0109(10)
C1 0.0248(17) 0.0256(17) 0.0200(16) -0.0088(14) 0.0052(13) -0.0126(14)
O2 0.0291(14) 0.0329(14) 0.0333(14) -0.0194(12) 0.0083(11) -0.0171(11)
C2 0.0222(17) 0.0254(17) 0.0260(17) -0.0122(14) 0.0062(14) -0.0115(14)
C3 0.0249(18) 0.036(2) 0.032(2) -0.0166(17) 0.0038(15) -0.0132(16)
C4 0.0278(19) 0.040(2) 0.033(2) -0.0163(18) 0.0049(16) -0.0165(17)
C5 0.0224(18) 0.034(2) 0.031(2) -0.0121(17) 0.0076(15) -0.0091(15)
C6 0.0273(18) 0.0261(18) 0.0224(17) -0.0088(14) 0.0033(14) -0.0099(15)
C7 0.0278(18) 0.0227(17) 0.0225(17) -0.0079(14) 0.0030(14) -0.0114(14)
N1 0.0238(15) 0.0232(14) 0.0234(14) -0.0106(12) 0.0015(12) -0.0092(12)
C8 0.0294(19) 0.0262(18) 0.0255(18) -0.0096(15) 0.0050(15) -0.0126(15)
C9 0.0278(18) 0.0262(18) 0.0294(19) -0.0123(15) 0.0005(15) -0.0097(15)
C10 0.0270(19) 0.037(2) 0.0248(18) -0.0108(16) 0.0023(15) -0.0128(16)
C11 0.035(2) 0.056(3) 0.029(2) -0.016(2) 0.0002(17) -0.018(2)
C12 0.039(2) 0.067(3) 0.031(2) -0.020(2) -0.0018(18) -0.024(2)
C13 0.035(2) 0.047(2) 0.027(2) -0.0118(18) 0.0014(16) -0.0202(19)
C14 0.031(2) 0.032(2) 0.0264(18) -0.0129(16) 0.0014(15) -0.0123(16)
O3 0.0306(14) 0.0458(17) 0.0266(14) -0.0139(13) 0.0025(11) -0.0211(13)
C15 0.042(3) 0.112(5) 0.028(2) -0.018(3) 0.001(2) -0.027(3)
C16 0.063(7) 0.129(9) 0.051(7) -0.051(7) 0.003(5) -0.027(6)
C17 0.061(6) 0.118(12) 0.029(5) -0.015(7) 0.006(5) -0.049(8)
C18 0.052(6) 0.082(9) 0.039(8) -0.010(7) 0.000(6) -0.033(6)
C16X 0.059(6) 0.096(10) 0.023(5) -0.024(6) 0.011(4) -0.038(7)
C17X 0.076(9) 0.074(7) 0.020(5) 0.004(5) 0.002(5) -0.019(6)
C18X 0.061(8) 0.150(19) 0.023(7) -0.002(14) -0.006(7) -0.058(11)
C19 0.044(3) 0.088(4) 0.031(2) -0.014(2) -0.001(2) -0.041(3)
C20 0.047(3) 0.096(4) 0.037(3) -0.013(3) -0.003(2) -0.045(3)
C21 0.081(4) 0.101(5) 0.053(3) 0.001(3) -0.013(3) -0.071(4)
C22 0.034(3) 0.141(6) 0.049(3) -0.048(4) 0.008(2) -0.033(3)
Zn2 0.0242(2) 0.0217(2) 0.0258(2) -0.01095(17) 0.00430(16) -0.01058(16)
O4 0.0242(12) 0.0230(12) 0.0254(13) -0.0086(10) 0.0050(10) -0.0115(10)
C23 0.0285(18) 0.0197(16) 0.0246(17) -0.0085(14) 0.0035(14) -0.0109(14)
O5 0.0261(13) 0.0259(13) 0.0363(15) -0.0133(12) 0.0015(11) -0.0122(11)
C24 0.0245(17) 0.0231(17) 0.0315(19) -0.0124(15) 0.0032(15) -0.0105(14)
C25 0.0242(18) 0.0255(19) 0.046(2) -0.0143(17) 0.0019(17) -0.0074(15)
C26 0.025(2) 0.037(2) 0.064(3) -0.024(2) 0.007(2) -0.0098(18)
C27 0.025(2) 0.036(2) 0.063(3) -0.020(2) 0.007(2) -0.0153(18)
C28 0.028(2) 0.031(2) 0.048(2) -0.0185(19) 0.0062(17) -0.0164(17)
C29 0.0224(17) 0.0240(17) 0.0311(19) -0.0124(15) 0.0029(14) -0.0076(14)
N2 0.0260(15) 0.0208(14) 0.0276(15) -0.0103(12) 0.0038(12) -0.0089(12)
C30 0.0265(18) 0.0246(18) 0.033(2) -0.0121(16) 0.0028(15) -0.0121(15)
C31 0.0309(19) 0.0228(17) 0.0269(18) -0.0106(15) 0.0012(15) -0.0116(15)
C32 0.038(2) 0.032(2) 0.0275(19) -0.0129(16) 0.0000(16) -0.0154(17)
C33 0.042(2) 0.0261(19) 0.032(2) -0.0141(16) 0.0003(17) -0.0130(17)
C34 0.038(2) 0.0246(18) 0.030(2) -0.0121(16) 0.0014(16) -0.0086(16)
C35 0.034(2) 0.0226(17) 0.0285(19) -0.0113(15) 0.0019(15) -0.0096(15)
C36 0.0324(19) 0.0228(17) 0.0266(18) -0.0121(15) 0.0027(15) -0.0120(15)
O6 0.0298(14) 0.0269(13) 0.0390(15) -0.0197(12) -0.0006(11) -0.0090(11)
C37 0.050(3) 0.042(3) 0.045(3) -0.027(2) -0.001(2) -0.016(2)
C38 0.114(6) 0.149(7) 0.065(4) -0.076(5) 0.039(4) -0.092(5)
C39 0.050(3) 0.051(3) 0.066(3) -0.038(3) -0.006(2) -0.017(2)
C40 0.102(5) 0.051(3) 0.124(6) -0.058(4) -0.057(4) 0.003(3)
C41 0.0285(19) 0.029(2) 0.045(2) -0.0206(18) -0.0032(17) -0.0057(16)
C42 0.037(2) 0.042(3) 0.060(3) -0.031(2) -0.006(2) -0.002(2)
C43 0.042(2) 0.042(2) 0.044(3) -0.024(2) -0.007(2) -0.009(2)
C44 0.027(2) 0.042(3) 0.080(4) -0.030(3) 0.006(2) -0.0133(19)
Zn3 0.0244(2) 0.01924(19) 0.0244(2) -0.00809(16) 0.00388(16) -0.00957(16)
O7 0.0222(12) 0.0274(13) 0.0239(12) -0.0099(10) 0.0038(10) -0.0110(10)
C45 0.0259(17) 0.0157(15) 0.0282(18) -0.0107(14) 0.0055(14) -0.0076(13)
O8 0.0256(13) 0.0257(13) 0.0238(13) -0.0088(11) 0.0050(10) -0.0075(10)
C46 0.0236(17) 0.0230(17) 0.0284(18) -0.0136(15) 0.0068(14) -0.0092(14)
C47 0.0247(18) 0.032(2) 0.034(2) -0.0130(17) 0.0070(16) -0.0126(16)
C48 0.027(2) 0.040(2) 0.043(2) -0.020(2) 0.0122(17) -0.0154(18)
C49 0.0211(19) 0.041(2) 0.050(3) -0.020(2) 0.0010(18) -0.0058(17)
C50 0.0270(19) 0.032(2) 0.034(2) -0.0122(17) -0.0007(16) -0.0064(16)
C51 0.0295(19) 0.0232(17) 0.0293(19) -0.0130(15) 0.0031(15) -0.0105(15)
N3 0.0288(16) 0.0205(14) 0.0248(15) -0.0072(12) 0.0008(12) -0.0098(12)
C52 0.0296(19) 0.0211(17) 0.0261(18) -0.0080(14) -0.0027(15) -0.0062(14)
C53 0.034(2) 0.0232(17) 0.0253(18) -0.0089(15) -0.0006(15) -0.0104(15)
C54 0.044(2) 0.0219(18) 0.0278(19) -0.0091(15) -0.0023(17) -0.0105(16)
C55 0.057(3) 0.0216(18) 0.0272(19) -0.0070(16) 0.0025(18) -0.0140(18)
C56 0.064(3) 0.027(2) 0.029(2) -0.0081(17) 0.015(2) -0.023(2)
C57 0.060(3) 0.025(2) 0.033(2) -0.0120(17) 0.015(2) -0.020(2)
C58 0.044(2) 0.0219(18) 0.0255(18) -0.0092(15) 0.0076(16) -0.0144(17)
O9 0.0466(17) 0.0207(13) 0.0329(15) -0.0089(11) 0.0149(13) -0.0125(12)
C59 0.066(3) 0.0197(18) 0.032(2) -0.0072(16) 0.004(2) -0.016(2)
C60 0.096(4) 0.020(2) 0.044(3) -0.008(2) 0.008(3) -0.005(2)
C61 0.088(4) 0.032(2) 0.034(2) -0.002(2) 0.000(3) -0.015(3)
C62 0.095(5) 0.032(3) 0.085(4) -0.023(3) -0.006(4) -0.028(3)
C63 0.082(4) 0.033(2) 0.049(3) -0.019(2) 0.042(3) -0.028(3)
C64 0.150(7) 0.050(3) 0.062(4) -0.039(3) 0.067(4) -0.054(4)
C65 0.066(4) 0.037(3) 0.084(4) -0.012(3) 0.048(3) -0.013(3)
C66 0.106(5) 0.041(3) 0.064(4) -0.022(3) 0.057(4) -0.033(3)
Zn4 0.0272(2) 0.0213(2) 0.0259(2) -0.01003(17) 0.00127(16) -0.00997(17)
O10 0.0238(12) 0.0234(12) 0.0266(13) -0.0114(10) 0.0007(10) -0.0085(10)
C67 0.0270(18) 0.0202(16) 0.0230(17) -0.0048(14) 0.0036(14) -0.0102(14)
O11 0.0282(13) 0.0254(13) 0.0335(14) -0.0153(11) 0.0059(11) -0.0102(11)
C68 0.0253(18) 0.0269(18) 0.0269(18) -0.0073(15) 0.0024(14) -0.0101(15)
C69 0.031(2) 0.033(2) 0.037(2) -0.0175(18) 0.0004(17) -0.0046(17)
C70 0.024(2) 0.056(3) 0.055(3) -0.030(2) 0.0015(19) -0.0079(19)
C71 0.026(2) 0.055(3) 0.059(3) -0.025(3) -0.002(2) -0.014(2)
C72 0.032(2) 0.048(3) 0.049(3) -0.023(2) 0.0014(19) -0.018(2)
C73 0.0293(19) 0.0290(19) 0.0281(19) -0.0101(15) 0.0009(15) -0.0135(16)
N4 0.0328(17) 0.0240(15) 0.0314(17) -0.0112(13) 0.0004(13) -0.0126(13)
C74 0.035(2) 0.032(2) 0.0284(19) -0.0106(16) 0.0019(16) -0.0186(17)
C75 0.052(3) 0.028(2) 0.031(2) -0.0132(17) 0.0068(18) -0.0219(19)
C76 0.055(3) 0.035(2) 0.038(2) -0.0158(19) 0.006(2) -0.024(2)
C77 0.076(4) 0.029(2) 0.044(3) -0.019(2) 0.015(2) -0.025(2)
C78 0.083(4) 0.023(2) 0.043(3) -0.0164(19) 0.017(3) -0.018(2)
C79 0.071(3) 0.024(2) 0.034(2) -0.0126(17) 0.013(2) -0.018(2)
C80 0.046(2) 0.0246(19) 0.029(2) -0.0109(16) -0.0003(17) -0.0136(17)
O12 0.0423(16) 0.0229(13) 0.0368(15) -0.0134(12) 0.0082(13) -0.0136(12)
C81 0.107(5) 0.031(2) 0.047(3) -0.017(2) 0.017(3) -0.037(3)
C82 0.098(5) 0.044(3) 0.072(4) -0.009(3) 0.009(4) -0.047(3)
C83 0.273(12) 0.075(5) 0.093(6) -0.054(4) 0.069(7) -0.115(7)
C84 0.093(5) 0.037(3) 0.095(5) -0.006(3) 0.031(4) -0.017(3)
C85 0.082(4) 0.024(2) 0.051(3) -0.015(2) 0.028(3) -0.015(2)
C86 0.130(7) 0.036(3) 0.113(6) -0.029(4) 0.076(5) -0.017(4)
C87 0.122(6) 0.057(3) 0.047(3) -0.029(3) 0.037(3) -0.050(4)
C88 0.047(3) 0.058(3) 0.070(4) -0.021(3) 0.015(3) -0.006(3)
Zn5 0.0264(2) 0.0216(2) 0.0229(2) -0.01050(17) 0.00282(16) -0.00676(16)
O13 0.0233(12) 0.0240(12) 0.0233(12) -0.0081(10) 0.0014(10) -0.0076(10)
C89 0.0262(18) 0.0209(16) 0.0245(17) -0.0106(14) 0.0003(14) -0.0065(14)
O14 0.0261(13) 0.0270(13) 0.0248(13) -0.0106(11) 0.0004(10) -0.0032(11)
C90 0.0240(17) 0.0194(16) 0.0284(18) -0.0104(14) 0.0030(14) -0.0041(13)
C91 0.0298(19) 0.0223(17) 0.0295(19) -0.0103(15) 0.0024(15) -0.0084(15)
C92 0.0277(19) 0.0255(19) 0.038(2) -0.0119(17) -0.0002(16) -0.0077(15)
C93 0.0268(19) 0.0224(18) 0.044(2) -0.0102(17) 0.0092(17) -0.0070(15)
C94 0.030(2) 0.0247(18) 0.032(2) -0.0114(16) 0.0106(16) -0.0073(15)
C95 0.0287(19) 0.0195(16) 0.0274(18) -0.0088(14) 0.0040(15) -0.0043(14)
N5 0.0315(17) 0.0253(15) 0.0227(15) -0.0097(13) 0.0050(13) -0.0089(13)
C96 0.033(2) 0.0218(17) 0.0247(18) -0.0104(15) 0.0062(15) -0.0040(15)
C97 0.034(2) 0.0268(18) 0.0244(18) -0.0124(15) 0.0079(15) -0.0135(16)
C98 0.045(2) 0.0282(19) 0.031(2) -0.0167(16) 0.0157(17) -0.0174(18)
C99 0.043(2) 0.0285(19) 0.0296(19) -0.0169(16) 0.0106(17) -0.0194(17)
C100 0.033(2) 0.038(2) 0.0286(19) -0.0176(17) 0.0027(16) -0.0171(17)
C101 0.0261(18) 0.033(2) 0.033(2) -0.0191(17) 0.0034(15) -0.0130(16)
C102 0.0278(18) 0.0287(19) 0.0289(19) -0.0151(16) 0.0055(15) -0.0119(15)
O15 0.0324(14) 0.0276(14) 0.0302(14) -0.0164(12) 0.0000(11) -0.0044(11)
C103 0.066(3) 0.034(2) 0.034(2) -0.0213(19) 0.012(2) -0.022(2)
C104 0.099(4) 0.030(2) 0.041(3) -0.020(2) 0.011(3) -0.018(3)
C105 0.076(4) 0.068(4) 0.076(4) -0.052(3) 0.021(3) -0.042(3)
C106 0.059(3) 0.050(3) 0.036(2) -0.026(2) 0.011(2) -0.013(2)
C107 0.033(2) 0.039(2) 0.039(2) -0.0221(19) -0.0087(17) -0.0033(18)
C108 0.062(3) 0.054(3) 0.047(3) -0.029(3) -0.022(2) 0.004(3)
C109 0.035(2) 0.068(4) 0.064(3) -0.044(3) -0.008(2) -0.003(2)
C110 0.051(3) 0.031(2) 0.041(2) -0.0138(19) -0.010(2) -0.005(2)
Zn6 0.0253(2) 0.0220(2) 0.0206(2) -0.00759(16) 0.00096(16) -0.00668(16)
O16 0.0243(12) 0.0218(12) 0.0255(13) -0.0100(10) 0.0014(10) -0.0065(10)
C111 0.0286(19) 0.0288(18) 0.0230(17) -0.0132(15) -0.0012(14) -0.0088(15)
O17 0.0341(15) 0.0258(13) 0.0325(14) -0.0080(11) -0.0062(12) -0.0133(11)
C112 0.0284(19) 0.0286(19) 0.0285(19) -0.0126(16) -0.0048(15) -0.0070(15)
C113 0.037(2) 0.038(2) 0.036(2) -0.0127(18) -0.0051(18) -0.0165(19)
C114 0.030(2) 0.055(3) 0.047(3) -0.017(2) -0.0019(19) -0.018(2)
C115 0.029(2) 0.054(3) 0.045(3) -0.015(2) -0.0092(19) -0.007(2)
C116 0.033(2) 0.043(2) 0.028(2) -0.0075(18) -0.0070(17) -0.0073(19)
C117 0.0276(19) 0.032(2) 0.0256(18) -0.0109(16) -0.0037(15) -0.0103(16)
N6 0.0299(16) 0.0241(15) 0.0232(15) -0.0078(13) -0.0019(13) -0.0049(13)
C118 0.035(2) 0.0276(19) 0.0259(19) -0.0104(16) -0.0054(16) -0.0014(16)
C119 0.036(2) 0.0252(18) 0.0262(19) -0.0093(15) 0.0037(16) -0.0066(16)
C120 0.046(2) 0.028(2) 0.028(2) -0.0093(17) -0.0031(18) -0.0033(18)
C121 0.051(3) 0.025(2) 0.029(2) -0.0082(17) 0.0040(19) -0.0015(18)
C122 0.058(3) 0.0252(19) 0.0261(19) -0.0102(16) 0.0120(19) -0.0143(19)
C123 0.044(2) 0.029(2) 0.0268(19) -0.0141(16) 0.0112(17) -0.0143(18)
C124 0.043(2) 0.0249(18) 0.0212(17) -0.0086(15) 0.0038(16) -0.0079(17)
O18 0.0335(15) 0.0401(16) 0.0218(13) -0.0078(12) 0.0030(11) -0.0154(13)
C125 0.055(3) 0.036(2) 0.025(2) -0.0012(17) 0.0009(19) -0.009(2)
C126 0.101(9) 0.025(4) 0.040(5) 0.007(3) -0.020(6) -0.015(5)
C127 0.055(5) 0.052(5) 0.021(4) 0.007(3) -0.014(3) -0.011(4)
C128 0.059(5) 0.069(6) 0.032(4) -0.021(4) 0.003(4) -0.025(5)
C26X 0.083(8) 0.044(6) 0.027(5) 0.003(4) -0.002(5) -0.038(6)
C27X 0.057(7) 0.027(5) 0.045(6) 0.007(4) -0.013(5) 0.005(5)
C28X 0.078(9) 0.050(6) 0.026(5) -0.006(4) -0.003(5) -0.036(6)
C129 0.044(3) 0.046(3) 0.032(2) -0.0157(19) 0.0128(19) -0.023(2)
C130 0.065(3) 0.058(3) 0.041(3) -0.021(2) 0.022(2) -0.037(3)
C131 0.037(2) 0.055(3) 0.040(3) -0.008(2) 0.009(2) -0.015(2)
C132 0.065(3) 0.084(4) 0.043(3) -0.032(3) 0.019(2) -0.048(3)
N7 0.080(5) 0.280(12) 0.111(6) -0.119(7) 0.008(4) -0.058(6)
C133 0.077(5) 0.150(8) 0.082(5) -0.074(6) 0.011(4) -0.046(5)
C134 0.130(8) 0.223(12) 0.070(5) -0.081(7) 0.025(5) -0.074(8)
N8 0.042(3) 0.087(4) 0.054(3) -0.033(3) -0.005(2) 0.001(3)
C135 0.088(5) 0.099(6) 0.105(6) -0.079(5) 0.053(5) -0.046(5)
C136 0.179(10) 0.109(7) 0.098(6) -0.074(6) -0.065(6) 0.058(7)
C137 0.101(5) 0.060(4) 0.070(4) -0.036(3) 0.010(4) -0.026(4)
Cl1 0.1316(18) 0.1137(16) 0.1029(15) -0.0655(13) 0.0275(13) -0.0734(14)
Cl2 0.0910(15) 0.0945(15) 0.194(3) -0.0602(17) 0.0302(16) -0.0524(13)
C138 0.100(9) 0.23(3) 0.120(11) -0.124(16) 0.014(9) -0.075(12)
Cl3 0.0931(15) 0.180(2) 0.0992(15) -0.0806(17) 0.0030(12) -0.0483(16)
Cl4 0.154(6) 0.190(9) 0.103(4) -0.101(5) 0.043(3) -0.112(6)
C38X 0.090(16) 0.24(5) 0.104(17) -0.11(2) -0.006(15) -0.07(2)
Cl4X 0.142(8) 0.146(16) 0.100(7) -0.081(10) -0.031(7) -0.022(10)
C139 0.28(2) 0.126(12) 0.155(15) -0.112(13) 0.027(15) -0.015(12)
Cl5 0.196(4) 0.187(4) 0.335(6) -0.128(4) 0.029(4) 0.032(3)
Cl6 0.192(7) 0.353(15) 0.171(6) -0.166(8) 0.026(5) -0.112(7)
C39X 0.27(2) 0.099(11) 0.142(15) -0.103(8) 0.062(13) -0.021(11)
Cl6X 0.094(4) 0.145(6) 0.120(4) -0.094(4) 0.030(3) -0.021(3)
C140 0.095(6) 0.131(7) 0.098(6) -0.031(5) -0.004(5) -0.042(6)
Cl7 0.236(4) 0.186(4) 0.350(6) -0.138(4) 0.106(4) -0.144(4)
Cl8 0.146(3) 0.238(4) 0.220(4) -0.157(3) 0.028(2) -0.094(3)
C141 0.097(9) 0.166(13) 0.122(9) -0.119(10) 0.061(7) -0.089(9)
Cl9 0.095(2) 0.101(2) 0.091(2) -0.0664(19) 0.0351(16) -0.0568(17)
Cl10 0.0814(19) 0.110(3) 0.104(3) -0.068(2) 0.0164(16) -0.0435(18)
C41X 0.12(2) 0.18(3) 0.14(2) -0.05(2) 0.008(18) -0.10(2)
Cl1X 0.078(4) 0.198(11) 0.103(5) -0.035(6) 0.011(4) -0.057(5)
C142 0.079(7) 0.124(10) 0.052(8) -0.035(6) 0.046(6) -0.079(7)
Cl11 0.120(7) 0.061(3) 0.094(4) -0.035(3) -0.012(4) -0.009(4)
Cl12 0.1224(17) 0.0604(10) 0.1110(16) -0.0122(10) -0.0371(13) -0.0359(11)
C42X 0.039(6) 0.167(13) 0.048(10) -0.015(10) 0.010(6) -0.066(7)
Cl5X 0.142(11) 0.046(2) 0.089(4) -0.014(2) -0.022(5) -0.009(4)
C143 0.096(18) 0.382(19) 0.28(3) -0.14(3) -0.035(18) -0.05(2)
Cl13 0.197(7) 0.126(5) 0.192(8) -0.024(4) -0.031(5) -0.090(5)
Cl14 0.098(4) 0.386(15) 0.101(5) -0.034(7) 0.006(3) -0.059(6)
C43X 0.174(19) 0.23(2) 0.33(3) -0.11(2) 0.07(2) 0.01(2)
Cl2X 0.252(12) 0.284(15) 0.51(3) -0.103(16) 0.134(15) -0.113(10)
Cl3X 0.401(19) 0.305(16) 0.192(10) -0.123(11) -0.097(12) 0.067(14)

loop_
_atom_type_symbol
_atom_type_description
_atom_type_scat_dispersion_real
_atom_type_scat_dispersion_imag
_atom_type_scat_source
C C 0.0033 0.0016 'International Tables Vol C Tables 4.2.6.8 and 6.1.1.4'
H H 0.0000 0.0000 'International Tables Vol C Tables 4.2.6.8 and 6.1.1.4'
Cl Cl 0.1484 0.1585 'International Tables Vol C Tables 4.2.6.8 and 6.1.1.4'
N N 0.0061 0.0033 'International Tables Vol C Tables 4.2.6.8 and 6.1.1.4'
O O 0.0106 0.0060 'International Tables Vol C Tables 4.2.6.8 and 6.1.1.4'
Zn Zn 0.2839 1.4301 'International Tables Vol C Tables 4.2.6.8 and 6.1.1.4'

loop_
_geom_angle_atom_site_label_1
_geom_angle_atom_site_label_2
_geom_angle_atom_site_label_3
_geom_angle
_geom_angle_site_symmetry_1
_geom_angle_site_symmetry_3
O3 Zn1 O8 127.41(12) . .
O3 Zn1 N1 92.11(11) . .
O8 Zn1 N1 93.58(11) . .
O3 Zn1 O1 130.14(11) . .
O8 Zn1 O1 102.45(10) . .
N1 Zn1 O1 84.41(10) . .
O3 Zn1 O4 88.31(10) . .
O8 Zn1 O4 92.80(10) . .
N1 Zn1 O4 171.63(11) . .
O1 Zn1 O4 88.93(10) . .
C1 O1 Zn1 126.6(2) . .
C1 O1 Zn3 116.8(2) . 2_665
Zn1 O1 Zn3 112.60(11) . 2_665
O2 C1 O1 121.9(3) . .
O2 C1 C2 117.3(3) . .
O1 C1 C2 120.8(3) . .
C1 O2 Zn2 133.9(2) . 2_665
C3 C2 C7 118.1(3) . .
C3 C2 C1 116.9(3) . .
C7 C2 C1 124.9(3) . .
C4 C3 C2 121.5(4) . .
C3 C4 C5 119.2(4) . .
C6 C5 C4 120.6(3) . .
C5 C6 C7 120.8(3) . .
C6 C7 C2 119.8(3) . .
C6 C7 N1 120.3(3) . .
C2 C7 N1 119.8(3) . .
C8 N1 C7 118.6(3) . .
C8 N1 Zn1 123.0(3) . .
C7 N1 Zn1 118.4(2) . .
N1 C8 C9 128.1(3) . .
C10 C9 C14 120.7(3) . .
C10 C9 C8 115.2(3) . .
C14 C9 C8 124.0(3) . .
C11 C10 C9 122.8(4) . .
C10 C11 C12 116.0(4) . .
C10 C11 C15 122.9(4) . .
C12 C11 C15 121.1(4) . .
C13 C12 C11 124.8(4) . .
C12 C13 C14 118.6(4) . .
C12 C13 C19 120.2(4) . .
C14 C13 C19 121.2(4) . .
O3 C14 C9 122.5(3) . .
O3 C14 C13 120.4(3) . .
C9 C14 C13 117.1(3) . .
C14 O3 Zn1 130.0(2) . .
C16X C15 C18X 120.0(14) . .
C17 C15 C18 119.2(13) . .
C16X C15 C11 116.2(6) . .
C17 C15 C11 115.7(6) . .
C18X C15 C11 116.0(14) . .
C18 C15 C11 115.0(14) . .
C17 C15 C16 100.2(8) . .
C18 C15 C16 100.1(10) . .
C11 C15 C16 102.0(6) . .
C16X C15 C17X 97.3(8) . .
C18X C15 C17X 97.8(11) . .
C11 C15 C17X 103.1(5) . .
C21 C19 C22 111.4(5) . .
C21 C19 C20 107.3(4) . .
C22 C19 C20 106.6(5) . .
C21 C19 C13 110.6(4) . .
C22 C19 C13 108.8(4) . .
C20 C19 C13 112.1(4) . .
O6 Zn2 O2 123.31(11) . 2_665
O6 Zn2 N2 91.83(11) . .
O2 Zn2 N2 95.46(11) 2_665 .
O6 Zn2 O4 135.19(11) . .
O2 Zn2 O4 101.49(10) 2_665 .
N2 Zn2 O4 84.07(11) . .
O6 Zn2 O7 89.58(10) . .
O2 Zn2 O7 93.81(10) 2_665 .
N2 Zn2 O7 167.88(11) . .
O4 Zn2 O7 86.46(10) . .
C23 O4 Zn2 124.9(2) . .
C23 O4 Zn1 116.8(2) . .
Zn2 O4 Zn1 116.17(11) . .
O5 C23 O4 122.0(3) . .
O5 C23 C24 117.0(3) . .
O4 C23 C24 121.0(3) . .
C23 O5 Zn3 134.6(2) . 2_665
C25 C24 C29 118.6(3) . .
C25 C24 C23 117.1(3) . .
C29 C24 C23 124.3(3) . .
C26 C25 C24 122.0(4) . .
C27 C26 C25 119.2(4) . .
C26 C27 C28 120.4(4) . .
C27 C28 C29 120.7(4) . .
C28 C29 C24 119.0(3) . .
C28 C29 N2 119.6(3) . .
C24 C29 N2 121.3(3) . .
C30 N2 C29 118.5(3) . .
C30 N2 Zn2 123.7(3) . .
C29 N2 Zn2 117.8(2) . .
N2 C30 C31 127.3(4) . .
C32 C31 C36 120.6(3) . .
C32 C31 C30 115.3(3) . .
C36 C31 C30 124.2(3) . .
C33 C32 C31 122.1(4) . .
C32 C33 C34 116.4(4) . .
C32 C33 C37 122.4(4) . .
C34 C33 C37 121.1(4) . .
C35 C34 C33 125.9(4) . .
C34 C35 C36 117.0(4) . .
C34 C35 C41 121.7(3) . .
C36 C35 C41 121.4(3) . .
O6 C36 C31 122.9(3) . .
O6 C36 C35 119.0(3) . .
C31 C36 C35 118.1(3) . .
C36 O6 Zn2 129.5(2) . .
C39 C37 C38 108.5(4) . .
C39 C37 C33 112.4(4) . .
C38 C37 C33 108.0(4) . .
C39 C37 C40 105.6(4) . .
C38 C37 C40 110.7(5) . .
C33 C37 C40 111.5(4) . .
C35 C41 C43 110.1(3) . .
C35 C41 C44 110.8(4) . .
C43 C41 C44 110.5(4) . .
C35 C41 C42 112.5(3) . .
C43 C41 C42 106.3(4) . .
C44 C41 C42 106.5(4) . .
O9 Zn3 O5 124.10(12) . 2_665
O9 Zn3 N3 92.15(12) . .
O5 Zn3 N3 93.54(11) 2_665 .
O9 Zn3 O7 132.58(11) . .
O5 Zn3 O7 103.29(10) 2_665 .
N3 Zn3 O7 82.79(11) . .
O9 Zn3 O1 89.41(11) . 2_665
O5 Zn3 O1 93.33(10) 2_665 2_665
N3 Zn3 O1 170.52(11) . 2_665
O7 Zn3 O1 89.27(10) . 2_665
C45 O7 Zn3 125.8(2) . .
C45 O7 Zn2 119.3(2) . .
Zn3 O7 Zn2 112.95(11) . .
O8 C45 O7 122.1(3) . .
O8 C45 C46 118.0(3) . .
O7 C45 C46 119.9(3) . .
C45 O8 Zn1 130.5(2) . .
C47 C46 C51 118.6(3) . .
C47 C46 C45 117.5(3) . .
C51 C46 C45 123.8(3) . .
C48 C47 C46 120.7(4) . .
C49 C48 C47 120.7(4) . .
C48 C49 C50 120.2(4) . .
C49 C50 C51 120.4(4) . .
C50 C51 C46 119.4(3) . .
C50 C51 N3 120.1(3) . .
C46 C51 N3 120.4(3) . .
C52 N3 C51 119.1(3) . .
C52 N3 Zn3 123.5(3) . .
C51 N3 Zn3 117.4(2) . .
N3 C52 C53 126.6(3) . .
C54 C53 C58 120.8(3) . .
C54 C53 C52 114.7(3) . .
C58 C53 C52 124.5(3) . .
C55 C54 C53 121.6(4) . .
C54 C55 C56 117.1(4) . .
C54 C55 C59 124.0(4) . .
C56 C55 C59 118.9(4) . .
C57 C56 C55 124.6(4) . .
C56 C57 C58 118.5(4) . .
C56 C57 C63 121.3(4) . .
C58 C57 C63 120.2(4) . .
O9 C58 C53 123.0(3) . .
O9 C58 C57 119.8(4) . .
C53 C58 C57 117.2(3) . .
C58 O9 Zn3 129.2(2) . .
C61 C59 C62 110.8(4) . .
C61 C59 C60 109.1(4) . .
C62 C59 C60 108.0(4) . .
C61 C59 C55 108.9(4) . .
C62 C59 C55 108.8(4) . .
C60 C59 C55 111.2(4) . .
C64 C63 C66 107.2(5) . .
C64 C63 C65 111.7(5) . .
C66 C63 C65 107.3(5) . .
C64 C63 C57 108.9(5) . .
C66 C63 C57 111.7(4) . .
C65 C63 C57 110.0(4) . .
O12 Zn4 O17 119.13(12) . .
O12 Zn4 N4 91.57(12) . .
O17 Zn4 N4 96.65(12) . .
O12 Zn4 O13 91.26(11) . .
O17 Zn4 O13 91.71(10) . .
N4 Zn4 O13 168.48(11) . .
O12 Zn4 O10 138.32(11) . .
O17 Zn4 O10 102.55(10) . .
N4 Zn4 O10 83.11(11) . .
O13 Zn4 O10 87.36(9) . .
C67 O10 Zn4 125.4(2) . .
C67 O10 Zn6 116.7(2) . 2_566
Zn4 O10 Zn6 115.40(11) . 2_566
O11 C67 O10 122.3(3) . .
O11 C67 C68 116.4(3) . .
O10 C67 C68 121.2(3) . .
C67 O11 Zn5 134.5(2) . 2_566
C69 C68 C73 118.6(4) . .
C69 C68 C67 117.1(3) . .
C73 C68 C67 124.2(3) . .
C70 C69 C68 120.9(4) . .
C71 C70 C69 120.1(4) . .
C70 C71 C72 120.1(4) . .
C71 C72 C73 120.8(4) . .
C72 C73 C68 119.4(4) . .
C72 C73 N4 119.8(4) . .
C68 C73 N4 120.7(3) . .
C74 N4 C73 117.3(3) . .
C74 N4 Zn4 123.4(3) . .
C73 N4 Zn4 119.3(2) . .
N4 C74 C75 127.1(4) . .
C76 C75 C80 120.6(4) . .
C76 C75 C74 115.2(4) . .
C80 C75 C74 124.2(4) . .
C77 C76 C75 122.2(4) . .
C76 C77 C78 115.8(4) . .
C76 C77 C81 124.3(5) . .
C78 C77 C81 119.9(4) . .
C79 C78 C77 125.3(4) . .
C78 C79 C80 118.5(4) . .
C78 C79 C85 120.8(4) . .
C80 C79 C85 120.7(4) . .
O12 C80 C79 120.2(4) . .
O12 C80 C75 122.2(4) . .
C79 C80 C75 117.6(4) . .
C80 O12 Zn4 129.5(3) . .
C84 C81 C82 108.6(5) . .
C84 C81 C83 110.4(6) . .
C82 C81 C83 108.1(6) . .
C84 C81 C77 110.2(5) . .
C82 C81 C77 110.7(4) . .
C83 C81 C77 108.9(4) . .
C86 C85 C87 108.3(5) . .
C86 C85 C79 112.5(4) . .
C87 C85 C79 109.1(5) . .
C86 C85 C88 107.6(6) . .
C87 C85 C88 108.9(4) . .
C79 C85 C88 110.4(4) . .
O15 Zn5 O11 113.61(11) . 2_566
O15 Zn5 N5 90.75(11) . .
O11 Zn5 N5 94.86(12) 2_566 .
O15 Zn5 O16 91.84(10) . .
O11 Zn5 O16 95.35(10) 2_566 .
N5 Zn5 O16 167.45(11) . .
O15 Zn5 O13 142.45(11) . .
O11 Zn5 O13 103.75(10) 2_566 .
N5 Zn5 O13 82.22(11) . .
O16 Zn5 O13 88.27(9) . .
C89 O13 Zn4 117.4(2) . .
C89 O13 Zn5 124.6(2) . .
Zn4 O13 Zn5 116.23(11) . .
O14 C89 O13 122.5(3) . .
O14 C89 C90 117.0(3) . .
O13 C89 C90 120.5(3) . .
C89 O14 Zn6 133.4(2) . 2_566
C91 C90 C95 119.4(3) . .
C91 C90 C89 117.2(3) . .
C95 C90 C89 123.3(3) . .
C90 C91 C92 121.4(4) . .
C93 C92 C91 118.8(4) . .
C94 C93 C92 121.1(4) . .
C93 C94 C95 120.8(4) . .
N5 C95 C90 121.5(3) . .
N5 C95 C94 119.8(3) . .
C90 C95 C94 118.5(4) . .
C96 N5 C95 119.6(3) . .
C96 N5 Zn5 122.9(3) . .
C95 N5 Zn5 117.5(2) . .
N5 C96 C97 126.5(3) . .
C98 C97 C102 120.8(4) . .
C98 C97 C96 115.7(4) . .
C102 C97 C96 123.3(3) . .
C99 C98 C97 122.1(4) . .
C98 C99 C100 116.2(3) . .
C98 C99 C103 123.6(4) . .
C100 C99 C103 120.2(4) . .
C101 C100 C99 125.0(4) . .
C100 C101 C102 117.9(4) . .
C100 C101 C107 122.1(3) . .
C102 C101 C107 120.0(3) . .
O15 C102 C97 123.0(3) . .
O15 C102 C101 119.8(3) . .
C97 C102 C101 117.1(3) . .
C102 O15 Zn5 129.7(2) . .
C99 C103 C106 109.3(4) . .
C99 C103 C104 112.0(4) . .
C106 C103 C104 108.2(4) . .
C99 C103 C105 109.1(4) . .
C106 C103 C105 109.8(4) . .
C104 C103 C105 108.5(4) . .
C110 C107 C108 106.9(4) . .
C110 C107 C101 110.0(3) . .
C108 C107 C101 111.2(3) . .
C110 C107 C109 109.8(4) . .
C108 C107 C109 108.6(4) . .
C101 C107 C109 110.2(4) . .
O18 Zn6 O14 127.19(12) . 2_566
O18 Zn6 N6 92.44(12) . .
O14 Zn6 N6 92.59(11) 2_566 .
O18 Zn6 O16 127.84(11) . .
O14 Zn6 O16 104.97(10) 2_566 .
N6 Zn6 O16 84.28(11) . .
O18 Zn6 O10 89.76(11) . 2_566
O14 Zn6 O10 90.39(10) 2_566 2_566
N6 Zn6 O10 174.15(11) . 2_566
O16 Zn6 O10 90.08(10) . 2_566
C111 O16 Zn6 126.2(2) . .
C111 O16 Zn5 119.7(2) . .
Zn6 O16 Zn5 112.55(11) . .
O17 C111 O16 122.0(3) . .
O17 C111 C112 117.1(3) . .
O16 C111 C112 120.9(3) . .
C111 O17 Zn4 134.3(2) . .
C113 C112 C117 119.1(4) . .
C113 C112 C111 116.4(4) . .
C117 C112 C111 124.5(3) . .
C114 C113 C112 121.5(4) . .
C113 C114 C115 119.4(4) . .
C116 C115 C114 120.0(4) . .
C115 C116 C117 121.3(4) . .
C116 C117 C112 118.7(4) . .
C116 C117 N6 120.1(4) . .
C112 C117 N6 121.0(3) . .
C118 N6 C117 118.7(3) . .
C118 N6 Zn6 122.5(3) . .
C117 N6 Zn6 118.7(2) . .
N6 C118 C119 127.2(4) . .
C124 C119 C120 120.8(4) . .
C124 C119 C118 124.2(4) . .
C120 C119 C118 115.0(4) . .
C121 C120 C119 122.1(4) . .
C120 C121 C122 117.0(4) . .
C120 C121 C125 121.8(4) . .
C122 C121 C125 121.2(4) . .
C121 C122 C123 124.6(4) . .
C122 C123 C124 117.6(4) . .
C122 C123 C129 121.9(4) . .
C124 C123 C129 120.5(4) . .
O18 C124 C119 123.3(4) . .
O18 C124 C123 118.9(4) . .
C119 C124 C123 117.7(3) . .
C124 O18 Zn6 129.6(3) . .
C126 C125 C128 115.4(7) . .
C28X C125 C27X 118.7(8) . .
C28X C125 C121 108.6(5) . .
C126 C125 C121 111.9(5) . .
C128 C125 C121 109.9(5) . .
C27X C125 C121 106.3(5) . .
C28X C125 C26X 108.2(7) . .
C27X C125 C26X 104.5(7) . .
C121 C125 C26X 110.5(5) . .
C126 C125 C127 107.2(6) . .
C128 C125 C127 100.8(6) . .
C121 C125 C127 111.2(4) . .
C123 C129 C130 112.7(4) . .
C123 C129 C131 110.1(4) . .
C130 C129 C131 106.9(4) . .
C123 C129 C132 109.7(4) . .
C130 C129 C132 107.5(4) . .
C131 C129 C132 109.9(4) . .
N7 C133 C134 178.8(12) . .
N8 C135 C136 176.0(9) . .
Cl1 C137 Cl2 114.9(3) . .
Cl4 C138 Cl3 114.4(8) . .
C38X Cl3 C138 13(7) . .
Cl4X C38X Cl3 108.6(13) . .
Cl6 C139 Cl5 93.9(8) . .
Cl6X C39X Cl5 129.5(16) . .
Cl8 C140 Cl7 109.3(5) . .
Cl10 C141 Cl9 114.3(6) . .
Cl9X C41X Cl1X 113.2(12) . .
Cl12 C142 Cl11 110.9(6) . .
Cl5X C42X Cl12 109.2(6) . .
Cl13 C143 Cl14 107.2(11) . .
Cl2X C43X Cl3X 95.2(12) . .

loop_
_geom_bond_atom_site_label_1
_geom_bond_atom_site_label_2
_geom_bond_distance
_geom_bond_site_symmetry_2
Zn1 O3 1.938(3) .
Zn1 O8 2.036(3) .
Zn1 N1 2.039(3) .
Zn1 O1 2.075(2) .
Zn1 O4 2.085(2) .
O1 C1 1.280(4) .
O1 Zn3 2.095(2) 2_665
C1 O2 1.262(4) .
C1 C2 1.498(5) .
O2 Zn2 2.017(3) 2_665
C2 C3 1.405(5) .
C2 C7 1.415(5) .
C3 C4 1.379(5) .
C4 C5 1.402(5) .
C5 C6 1.367(5) .
C6 C7 1.394(5) .
C7 N1 1.424(5) .
N1 C8 1.294(5) .
C8 C9 1.439(5) .
C9 C10 1.403(5) .
C9 C14 1.430(5) .
C10 C11 1.368(6) .
C11 C12 1.408(6) .
C11 C15 1.530(6) .
C12 C13 1.386(6) .
C13 C14 1.431(6) .
C13 C19 1.539(6) .
C14 O3 1.309(4) .
C15 C16X 1.442(10) .
C15 C17 1.463(10) .
C15 C18X 1.471(12) .
C15 C18 1.476(12) .
C15 C16 1.691(11) .
C15 C17X 1.746(11) .
C19 C21 1.526(8) .
C19 C22 1.529(8) .
C19 C20 1.533(6) .
Zn2 O6 1.940(3) .
Zn2 O2 2.017(3) 2_665
Zn2 N2 2.033(3) .
Zn2 O4 2.084(2) .
Zn2 O7 2.095(2) .
O4 C23 1.284(4) .
C23 O5 1.255(4) .
C23 C24 1.495(5) .
O5 Zn3 2.011(3) 2_665
C24 C25 1.391(5) .
C24 C29 1.406(5) .
C25 C26 1.379(6) .
C26 C27 1.376(6) .
C27 C28 1.382(6) .
C28 C29 1.399(5) .
C29 N2 1.429(4) .
N2 C30 1.298(5) .
C30 C31 1.438(5) .
C31 C32 1.416(5) .
C31 C36 1.424(5) .
C32 C33 1.365(5) .
C33 C34 1.403(6) .
C33 C37 1.538(6) .
C34 C35 1.385(5) .
C35 C36 1.443(5) .
C35 C41 1.518(5) .
C36 O6 1.319(4) .
C37 C39 1.515(7) .
C37 C38 1.531(7) .
C37 C40 1.549(7) .
C41 C43 1.522(6) .
C41 C44 1.540(6) .
C41 C42 1.551(5) .
Zn3 O9 1.932(3) .
Zn3 O5 2.011(3) 2_665
Zn3 N3 2.034(3) .
Zn3 O7 2.081(2) .
Zn3 O1 2.095(2) 2_665
O7 C45 1.291(4) .
C45 O8 1.252(4) .
C45 C46 1.501(5) .
C46 C47 1.396(5) .
C46 C51 1.411(5) .
C47 C48 1.379(5) .
C48 C49 1.365(6) .
C49 C50 1.383(6) .
C50 C51 1.397(5) .
C51 N3 1.414(5) .
N3 C52 1.301(4) .
C52 C53 1.439(5) .
C53 C54 1.421(5) .
C53 C58 1.423(5) .
C54 C55 1.355(6) .
C55 C56 1.414(6) .
C55 C59 1.541(5) .
C56 C57 1.368(5) .
C57 C58 1.439(5) .
C57 C63 1.552(6) .
C58 O9 1.312(4) .
C59 C61 1.521(6) .
C59 C62 1.526(7) .
C59 C60 1.540(7) .
C63 C64 1.524(8) .
C63 C66 1.535(6) .
C63 C65 1.541(9) .
Zn4 O12 1.932(3) .
Zn4 O17 2.013(3) .
Zn4 N4 2.030(3) .
Zn4 O13 2.093(2) .
Zn4 O10 2.111(2) .
O10 C67 1.282(4) .
O10 Zn6 2.129(2) 2_566
C67 O11 1.255(4) .
C67 C68 1.494(5) .
O11 Zn5 1.996(3) 2_566
C68 C69 1.394(5) .
C68 C73 1.407(5) .
C69 C70 1.388(6) .
C70 C71 1.372(7) .
C71 C72 1.380(6) .
C72 C73 1.395(5) .
C73 N4 1.425(5) .
N4 C74 1.286(5) .
C74 C75 1.445(6) .
C75 C76 1.416(5) .
C75 C80 1.422(6) .
C76 C77 1.362(6) .
C77 C78 1.410(7) .
C77 C81 1.538(6) .
C78 C79 1.376(6) .
C79 C80 1.415(6) .
C79 C85 1.546(7) .
C80 O12 1.316(4) .
C81 C84 1.505(9) .
C81 C82 1.525(8) .
C81 C83 1.530(8) .
C85 C86 1.529(7) .
C85 C87 1.530(8) .
C85 C88 1.552(8) .
Zn5 O15 1.923(3) .
Zn5 O11 1.996(3) 2_566
Zn5 N5 2.048(3) .
Zn5 O16 2.087(2) .
Zn5 O13 2.109(2) .
O13 C89 1.280(4) .
C89 O14 1.251(4) .
C89 C90 1.499(5) .
O14 Zn6 2.020(2) 2_566
C90 C91 1.390(5) .
C90 C95 1.407(5) .
C91 C92 1.393(5) .
C92 C93 1.385(6) .
C93 C94 1.369(6) .
C94 C95 1.410(5) .
C95 N5 1.401(5) .
N5 C96 1.302(5) .
C96 C97 1.431(5) .
C97 C98 1.416(5) .
C97 C102 1.428(5) .
C98 C99 1.367(6) .
C99 C100 1.415(6) .
C99 C103 1.524(5) .
C100 C101 1.387(5) .
C101 C102 1.439(5) .
C101 C107 1.543(6) .
C102 O15 1.308(4) .
C103 C106 1.528(6) .
C103 C104 1.529(7) .
C103 C105 1.534(7) .
C107 C110 1.519(6) .
C107 C108 1.528(6) .
C107 C109 1.547(6) .
Zn6 O18 1.913(3) .
Zn6 O14 2.020(2) 2_566
Zn6 N6 2.048(3) .
Zn6 O16 2.072(2) .
Zn6 O10 2.129(2) 2_566
O16 C111 1.284(4) .
C111 O17 1.254(4) .
C111 C112 1.499(5) .
C112 C113 1.391(6) .
C112 C117 1.411(5) .
C113 C114 1.378(6) .
C114 C115 1.395(7) .
C115 C116 1.374(6) .
C116 C117 1.397(5) .
C117 N6 1.418(5) .
N6 C118 1.297(5) .
C118 C119 1.439(6) .
C119 C124 1.417(6) .
C119 C120 1.417(5) .
C120 C121 1.364(6) .
C121 C122 1.400(7) .
C121 C125 1.544(6) .
C122 C123 1.403(6) .
C123 C124 1.442(6) .
C123 C129 1.523(6) .
C124 O18 1.308(4) .
C125 C28X 1.425(9) .
C125 C126 1.435(8) .
C125 C128 1.534(8) .
C125 C27X 1.535(10) .
C125 C26X 1.614(9) .
C125 C127 1.654(9) .
C129 C130 1.536(6) .
C129 C131 1.543(7) .
C129 C132 1.548(6) .
N7 C133 1.084(9) .
C133 C134 1.413(10) .
N8 C135 1.134(9) .
C135 C136 1.474(11) .
C137 Cl1 1.704(6) .
C137 Cl2 1.704(6) .
C138 Cl4 1.727(11) .
C138 Cl3 1.733(12) .
Cl3 C38X 1.730(16) .
C38X Cl4X 1.730(15) .
C139 Cl6 1.706(14) .
C139 Cl5 1.707(13) .
Cl5 C39X 1.736(15) .
C39X Cl6X 1.730(16) .
C140 Cl8 1.684(9) .
C140 Cl7 1.709(10) .
C141 Cl10 1.719(10) .
C141 Cl9 1.745(9) .
C41X Cl9X 1.714(15) .
C41X Cl1X 1.737(15) .
C142 Cl12 1.702(12) .
C142 Cl11 1.727(11) .
Cl12 C42X 1.761(12) .
C42X Cl5X 1.755(12) .
C143 Cl13 1.724(15) .
C143 Cl14 1.756(16) .
C43X Cl2X 1.698(15) .
C43X Cl3X 1.715(15) .

loop_
_geom_torsion_atom_site_label_1
_geom_torsion_atom_site_label_2
_geom_torsion_atom_site_label_3
_geom_torsion_atom_site_label_4
_geom_torsion
_geom_torsion_site_symmetry_1
_geom_torsion_site_symmetry_4
O3 Zn1 O1 C1 127.0(3) . .
O8 Zn1 O1 C1 -53.5(3) . .
N1 Zn1 O1 C1 38.9(3) . .
O4 Zn1 O1 C1 -146.1(3) . .
O3 Zn1 O1 Zn3 -29.68(18) . 2_665
O8 Zn1 O1 Zn3 149.84(11) . 2_665
N1 Zn1 O1 Zn3 -117.71(13) . 2_665
O4 Zn1 O1 Zn3 57.21(12) . 2_665
Zn1 O1 C1 O2 168.0(2) . .
Zn3 O1 C1 O2 -36.2(4) 2_665 .
Zn1 O1 C1 C2 -11.8(5) . .
Zn3 O1 C1 C2 144.0(3) 2_665 .
O1 C1 O2 Zn2 -31.6(5) . 2_665
C2 C1 O2 Zn2 148.1(3) . 2_665
O2 C1 C2 C3 -15.1(5) . .
O1 C1 C2 C3 164.6(3) . .
O2 C1 C2 C7 161.2(3) . .
O1 C1 C2 C7 -19.0(5) . .
C7 C2 C3 C4 1.4(6) . .
C1 C2 C3 C4 178.0(4) . .
C2 C3 C4 C5 0.9(6) . .
C3 C4 C5 C6 -1.6(6) . .
C4 C5 C6 C7 -0.1(6) . .
C5 C6 C7 C2 2.5(5) . .
C5 C6 C7 N1 -179.3(3) . .
C3 C2 C7 C6 -3.1(5) . .
C1 C2 C7 C6 -179.4(3) . .
C3 C2 C7 N1 178.7(3) . .
C1 C2 C7 N1 2.4(5) . .
C6 C7 N1 C8 42.9(5) . .
C2 C7 N1 C8 -138.9(4) . .
C6 C7 N1 Zn1 -136.9(3) . .
C2 C7 N1 Zn1 41.3(4) . .
O3 Zn1 N1 C8 -1.3(3) . .
O8 Zn1 N1 C8 -129.0(3) . .
O1 Zn1 N1 C8 128.8(3) . .
O3 Zn1 N1 C7 178.5(3) . .
O8 Zn1 N1 C7 50.8(3) . .
O1 Zn1 N1 C7 -51.4(2) . .
C7 N1 C8 C9 179.0(3) . .
Zn1 N1 C8 C9 -1.2(5) . .
N1 C8 C9 C10 -175.6(4) . .
N1 C8 C9 C14 0.4(6) . .
C14 C9 C10 C11 2.0(6) . .
C8 C9 C10 C11 178.2(4) . .
C9 C10 C11 C12 -2.7(7) . .
C9 C10 C11 C15 179.5(5) . .
C10 C11 C12 C13 1.4(8) . .
C15 C11 C12 C13 179.2(5) . .
C11 C12 C13 C14 0.8(8) . .
C11 C12 C13 C19 -178.3(5) . .
C10 C9 C14 O3 -179.6(4) . .
C8 C9 C14 O3 4.5(6) . .
C10 C9 C14 C13 0.3(6) . .
C8 C9 C14 C13 -175.6(4) . .
C12 C13 C14 O3 178.3(4) . .
C19 C13 C14 O3 -2.6(7) . .
C12 C13 C14 C9 -1.5(6) . .
C19 C13 C14 C9 177.5(4) . .
C9 C14 O3 Zn1 -8.4(6) . .
C13 C14 O3 Zn1 171.7(3) . .
O8 Zn1 O3 C14 102.4(3) . .
N1 Zn1 O3 C14 6.2(3) . .
O1 Zn1 O3 C14 -78.2(4) . .
O4 Zn1 O3 C14 -165.4(3) . .
C10 C11 C15 C16X -44.0(10) . .
C12 C11 C15 C16X 138.4(8) . .
C10 C11 C15 C17 0.0(11) . .
C12 C11 C15 C17 -177.7(8) . .
C10 C11 C15 C18X 166.5(12) . .
C12 C11 C15 C18X -11.1(14) . .
C10 C11 C15 C18 145.1(9) . .
C12 C11 C15 C18 -32.6(11) . .
C10 C11 C15 C16 -107.7(6) . .
C12 C11 C15 C16 74.7(7) . .
C10 C11 C15 C17X 61.0(7) . .
C12 C11 C15 C17X -116.6(6) . .
C12 C13 C19 C21 -120.8(5) . .
C14 C13 C19 C21 60.2(6) . .
C12 C13 C19 C22 116.6(5) . .
C14 C13 C19 C22 -62.5(6) . .
C12 C13 C19 C20 -1.0(7) . .
C14 C13 C19 C20 179.9(5) . .
O6 Zn2 O4 C23 -130.9(3) . .
O2 Zn2 O4 C23 50.1(3) 2_665 .
N2 Zn2 O4 C23 -44.3(3) . .
O7 Zn2 O4 C23 143.3(3) . .
O6 Zn2 O4 Zn1 31.7(2) . .
O2 Zn2 O4 Zn1 -147.32(12) 2_665 .
N2 Zn2 O4 Zn1 118.30(14) . .
O7 Zn2 O4 Zn1 -54.15(13) . .
O3 Zn1 O4 C23 56.4(2) . .
O8 Zn1 O4 C23 -176.2(2) . .
O1 Zn1 O4 C23 -73.8(2) . .
O3 Zn1 O4 Zn2 -107.60(14) . .
O8 Zn1 O4 Zn2 19.77(14) . .
O1 Zn1 O4 Zn2 122.19(13) . .
Zn2 O4 C23 O5 -162.3(3) . .
Zn1 O4 C23 O5 35.2(4) . .
Zn2 O4 C23 C24 18.1(5) . .
Zn1 O4 C23 C24 -144.4(3) . .
O4 C23 O5 Zn3 31.6(5) . 2_665
C24 C23 O5 Zn3 -148.7(3) . 2_665
O5 C23 C24 C25 15.0(5) . .
O4 C23 C24 C25 -165.3(3) . .
O5 C23 C24 C29 -162.6(4) . .
O4 C23 C24 C29 17.0(6) . .
C29 C24 C25 C26 -0.6(6) . .
C23 C24 C25 C26 -178.4(4) . .
C24 C25 C26 C27 0.9(7) . .
C25 C26 C27 C28 -1.0(7) . .
C26 C27 C28 C29 0.8(7) . .
C27 C28 C29 C24 -0.4(6) . .
C27 C28 C29 N2 -177.0(4) . .
C25 C24 C29 C28 0.3(6) . .
C23 C24 C29 C28 177.9(4) . .
C25 C24 C29 N2 176.9(3) . .
C23 C24 C29 N2 -5.5(6) . .
C28 C29 N2 C30 -42.0(5) . .
C24 C29 N2 C30 141.5(4) . .
C28 C29 N2 Zn2 138.3(3) . .
C24 C29 N2 Zn2 -38.3(4) . .
O6 Zn2 N2 C30 7.1(3) . .
O2 Zn2 N2 C30 130.8(3) 2_665 .
O4 Zn2 N2 C30 -128.1(3) . .
O7 Zn2 N2 C30 -89.4(6) . .
O6 Zn2 N2 C29 -173.1(3) . .
O2 Zn2 N2 C29 -49.4(3) 2_665 .
O4 Zn2 N2 C29 51.6(2) . .
O7 Zn2 N2 C29 90.3(6) . .
C29 N2 C30 C31 176.6(3) . .
Zn2 N2 C30 C31 -3.6(5) . .
N2 C30 C31 C32 178.5(4) . .
N2 C30 C31 C36 -1.7(6) . .
C36 C31 C32 C33 0.2(6) . .
C30 C31 C32 C33 180.0(4) . .
C31 C32 C33 C34 -0.2(6) . .
C31 C32 C33 C37 175.5(4) . .
C32 C33 C34 C35 -0.2(6) . .
C37 C33 C34 C35 -176.0(4) . .
C33 C34 C35 C36 0.6(6) . .
C33 C34 C35 C41 -179.7(4) . .
C32 C31 C36 O6 -179.8(3) . .
C30 C31 C36 O6 0.5(6) . .
C32 C31 C36 C35 0.2(5) . .
C30 C31 C36 C35 -179.5(3) . .
C34 C35 C36 O6 179.4(3) . .
C41 C35 C36 O6 -0.3(5) . .
C34 C35 C36 C31 -0.6(5) . .
C41 C35 C36 C31 179.7(4) . .
C31 C36 O6 Zn2 6.6(5) . .
C35 C36 O6 Zn2 -173.4(3) . .
O2 Zn2 O6 C36 -106.6(3) 2_665 .
N2 Zn2 O6 C36 -8.9(3) . .
O4 Zn2 O6 C36 74.6(3) . .
O7 Zn2 O6 C36 159.1(3) . .
C32 C33 C37 C39 28.1(6) . .
C34 C33 C37 C39 -156.3(4) . .
C32 C33 C37 C38 -91.7(6) . .
C34 C33 C37 C38 83.9(6) . .
C32 C33 C37 C40 146.5(5) . .
C34 C33 C37 C40 -38.0(6) . .
C34 C35 C41 C43 117.9(4) . .
C36 C35 C41 C43 -62.3(5) . .
C34 C35 C41 C44 -119.5(4) . .
C36 C35 C41 C44 60.2(5) . .
C34 C35 C41 C42 -0.4(6) . .
C36 C35 C41 C42 179.3(4) . .
O9 Zn3 O7 C45 130.3(3) . .
O5 Zn3 O7 C45 -47.9(3) 2_665 .
N3 Zn3 O7 C45 44.0(3) . .
O1 Zn3 O7 C45 -141.2(3) 2_665 .
O9 Zn3 O7 Zn2 -33.36(19) . .
O5 Zn3 O7 Zn2 148.41(12) 2_665 .
N3 Zn3 O7 Zn2 -119.64(14) . .
O1 Zn3 O7 Zn2 55.16(12) 2_665 .
O6 Zn2 O7 C45 -62.6(2) . .
O2 Zn2 O7 C45 174.0(2) 2_665 .
N2 Zn2 O7 C45 34.2(6) . .
O4 Zn2 O7 C45 72.7(2) . .
O6 Zn2 O7 Zn3 102.19(13) . .
O2 Zn2 O7 Zn3 -21.17(13) 2_665 .
N2 Zn2 O7 Zn3 -161.0(5) . .
O4 Zn2 O7 Zn3 -122.47(12) . .
Zn3 O7 C45 O8 164.0(2) . .
Zn2 O7 C45 O8 -33.3(4) . .
Zn3 O7 C45 C46 -14.7(4) . .
Zn2 O7 C45 C46 148.0(2) . .
O7 C45 O8 Zn1 -37.9(5) . .
C46 C45 O8 Zn1 140.9(3) . .
O3 Zn1 O8 C45 130.8(3) . .
N1 Zn1 O8 C45 -133.8(3) . .
O1 Zn1 O8 C45 -48.8(3) . .
O4 Zn1 O8 C45 40.7(3) . .
O8 C45 C46 C47 -16.8(5) . .
O7 C45 C46 C47 162.0(3) . .
O8 C45 C46 C51 160.3(3) . .
O7 C45 C46 C51 -21.0(5) . .
C51 C46 C47 C48 2.0(6) . .
C45 C46 C47 C48 179.2(4) . .
C46 C47 C48 C49 -2.1(6) . .
C47 C48 C49 C50 0.9(7) . .
C48 C49 C50 C51 0.3(7) . .
C49 C50 C51 C46 -0.4(6) . .
C49 C50 C51 N3 176.4(4) . .
C47 C46 C51 C50 -0.8(5) . .
C45 C46 C51 C50 -177.8(3) . .
C47 C46 C51 N3 -177.5(3) . .
C45 C46 C51 N3 5.5(5) . .
C50 C51 N3 C52 45.2(5) . .
C46 C51 N3 C52 -138.0(4) . .
C50 C51 N3 Zn3 -134.4(3) . .
C46 C51 N3 Zn3 42.3(4) . .
O9 Zn3 N3 C52 -7.4(3) . .
O5 Zn3 N3 C52 -131.8(3) 2_665 .
O7 Zn3 N3 C52 125.2(3) . .
O9 Zn3 N3 C51 172.1(3) . .
O5 Zn3 N3 C51 47.8(3) 2_665 .
O7 Zn3 N3 C51 -55.2(3) . .
C51 N3 C52 C53 -177.9(4) . .
Zn3 N3 C52 C53 1.6(5) . .
N3 C52 C53 C54 -174.9(4) . .
N3 C52 C53 C58 5.0(6) . .
C58 C53 C54 C55 -0.5(6) . .
C52 C53 C54 C55 179.5(4) . .
C53 C54 C55 C56 2.5(6) . .
C53 C54 C55 C59 -178.9(4) . .
C54 C55 C56 C57 -1.2(7) . .
C59 C55 C56 C57 -179.8(4) . .
C55 C56 C57 C58 -2.2(7) . .
C55 C56 C57 C63 176.0(5) . .
C54 C53 C58 O9 177.9(4) . .
C52 C53 C58 O9 -2.0(6) . .
C54 C53 C58 C57 -2.9(6) . .
C52 C53 C58 C57 177.1(4) . .
C56 C57 C58 O9 -176.7(4) . .
C63 C57 C58 O9 5.0(7) . .
C56 C57 C58 C53 4.1(6) . .
C63 C57 C58 C53 -174.1(4) . .
C53 C58 O9 Zn3 -7.8(6) . .
C57 C58 O9 Zn3 173.1(3) . .
O5 Zn3 O9 C58 106.5(3) 2_665 .
N3 Zn3 O9 C58 10.8(4) . .
O7 Zn3 O9 C58 -71.4(4) . .
O1 Zn3 O9 C58 -159.9(4) 2_665 .
C54 C55 C59 C61 -119.7(5) . .
C56 C55 C59 C61 58.8(6) . .
C54 C55 C59 C62 119.4(5) . .
C56 C55 C59 C62 -62.1(6) . .
C54 C55 C59 C60 0.5(6) . .
C56 C55 C59 C60 179.1(4) . .
C56 C57 C63 C64 -120.2(5) . .
C58 C57 C63 C64 58.0(6) . .
C56 C57 C63 C66 -2.1(8) . .
C58 C57 C63 C66 176.2(5) . .
C56 C57 C63 C65 117.0(5) . .
C58 C57 C63 C65 -64.8(6) . .
O12 Zn4 O10 C67 127.3(3) . .
O17 Zn4 O10 C67 -52.6(3) . .
N4 Zn4 O10 C67 42.7(3) . .
O13 Zn4 O10 C67 -143.8(3) . .
O12 Zn4 O10 Zn6 -34.1(2) . 2_566
O17 Zn4 O10 Zn6 145.96(12) . 2_566
N4 Zn4 O10 Zn6 -118.73(14) . 2_566
O13 Zn4 O10 Zn6 54.79(12) . 2_566
Zn4 O10 C67 O11 163.1(3) . .
Zn6 O10 C67 O11 -35.7(4) 2_566 .
Zn4 O10 C67 C68 -16.5(4) . .
Zn6 O10 C67 C68 144.7(3) 2_566 .
O10 C67 O11 Zn5 -29.5(5) . 2_566
C68 C67 O11 Zn5 150.1(3) . 2_566
O11 C67 C68 C69 -13.8(5) . .
O10 C67 C68 C69 165.8(3) . .
O11 C67 C68 C73 162.8(4) . .
O10 C67 C68 C73 -17.5(5) . .
C73 C68 C69 C70 1.5(6) . .
C67 C68 C69 C70 178.3(4) . .
C68 C69 C70 C71 -1.2(7) . .
C69 C70 C71 C72 0.5(8) . .
C70 C71 C72 C73 -0.1(7) . .
C71 C72 C73 C68 0.4(6) . .
C71 C72 C73 N4 177.6(4) . .
C69 C68 C73 C72 -1.1(6) . .
C67 C68 C73 C72 -177.7(4) . .
C69 C68 C73 N4 -178.3(3) . .
C67 C68 C73 N4 5.1(6) . .
C72 C73 N4 C74 45.1(5) . .
C68 C73 N4 C74 -137.7(4) . .
C72 C73 N4 Zn4 -137.8(3) . .
C68 C73 N4 Zn4 39.4(5) . .
O12 Zn4 N4 C74 -13.3(3) . .
O17 Zn4 N4 C74 -132.8(3) . .
O13 Zn4 N4 C74 90.9(6) . .
O10 Zn4 N4 C74 125.3(3) . .
O12 Zn4 N4 C73 169.8(3) . .
O17 Zn4 N4 C73 50.2(3) . .
O13 Zn4 N4 C73 -86.1(6) . .
O10 Zn4 N4 C73 -51.7(3) . .
C73 N4 C74 C75 -176.6(4) . .
Zn4 N4 C74 C75 6.4(6) . .
N4 C74 C75 C76 -175.4(4) . .
N4 C74 C75 C80 4.9(7) . .
C80 C75 C76 C77 1.8(7) . .
C74 C75 C76 C77 -178.0(4) . .
C75 C76 C77 C78 0.7(7) . .
C75 C76 C77 C81 -178.8(5) . .
C76 C77 C78 C79 -0.7(8) . .
C81 C77 C78 C79 178.9(5) . .
C77 C78 C79 C80 -1.8(8) . .
C77 C78 C79 C85 177.0(5) . .
C78 C79 C80 O12 -176.6(4) . .
C85 C79 C80 O12 4.6(7) . .
C78 C79 C80 C75 4.2(7) . .
C85 C79 C80 C75 -174.6(5) . .
C76 C75 C80 O12 176.6(4) . .
C74 C75 C80 O12 -3.7(6) . .
C76 C75 C80 C79 -4.2(6) . .
C74 C75 C80 C79 175.5(4) . .
C79 C80 O12 Zn4 171.2(3) . .
C75 C80 O12 Zn4 -9.6(6) . .
O17 Zn4 O12 C80 113.9(3) . .
N4 Zn4 O12 C80 15.4(4) . .
O13 Zn4 O12 C80 -153.4(3) . .
O10 Zn4 O12 C80 -66.0(4) . .
C76 C77 C81 C84 118.5(6) . .
C78 C77 C81 C84 -61.1(7) . .
C76 C77 C81 C82 -1.7(8) . .
C78 C77 C81 C82 178.8(5) . .
C76 C77 C81 C83 -120.4(7) . .
C78 C77 C81 C83 60.1(8) . .
C78 C79 C85 C86 3.2(8) . .
C80 C79 C85 C86 -178.0(6) . .
C78 C79 C85 C87 -116.9(5) . .
C80 C79 C85 C87 61.9(6) . .
C78 C79 C85 C88 123.4(5) . .
C80 C79 C85 C88 -57.8(6) . .
O12 Zn4 O13 C89 66.8(3) . .
O17 Zn4 O13 C89 -174.0(2) . .
N4 Zn4 O13 C89 -37.4(7) . .
O10 Zn4 O13 C89 -71.5(2) . .
O12 Zn4 O13 Zn5 -99.10(14) . .
O17 Zn4 O13 Zn5 20.10(13) . .
N4 Zn4 O13 Zn5 156.7(5) . .
O10 Zn4 O13 Zn5 122.58(13) . .
O15 Zn5 O13 C89 -127.0(3) . .
O11 Zn5 O13 C89 47.2(3) 2_566 .
N5 Zn5 O13 C89 -46.0(3) . .
O16 Zn5 O13 C89 142.3(3) . .
O15 Zn5 O13 Zn4 37.8(2) . .
O11 Zn5 O13 Zn4 -148.09(12) 2_566 .
N5 Zn5 O13 Zn4 118.78(15) . .
O16 Zn5 O13 Zn4 -53.01(13) . .
Zn4 O13 C89 O14 32.2(4) . .
Zn5 O13 C89 O14 -163.2(3) . .
Zn4 O13 C89 C90 -147.3(3) . .
Zn5 O13 C89 C90 17.3(4) . .
O13 C89 O14 Zn6 41.2(5) . 2_566
C90 C89 O14 Zn6 -139.3(3) . 2_566
O14 C89 C90 C91 18.3(5) . .
O13 C89 C90 C91 -162.2(3) . .
O14 C89 C90 C95 -158.7(3) . .
O13 C89 C90 C95 20.8(5) . .
C95 C90 C91 C92 -0.4(5) . .
C89 C90 C91 C92 -177.5(3) . .
C90 C91 C92 C93 1.1(6) . .
C91 C92 C93 C94 -1.3(6) . .
C92 C93 C94 C95 0.7(6) . .
C91 C90 C95 N5 174.9(3) . .
C89 C90 C95 N5 -8.2(5) . .
C91 C90 C95 C94 -0.3(5) . .
C89 C90 C95 C94 176.7(3) . .
C93 C94 C95 N5 -175.1(3) . .
C93 C94 C95 C90 0.1(6) . .
C90 C95 N5 C96 139.1(4) . .
C94 C95 N5 C96 -45.8(5) . .
C90 C95 N5 Zn5 -39.8(4) . .
C94 C95 N5 Zn5 135.3(3) . .
O15 Zn5 N5 C96 18.6(3) . .
O11 Zn5 N5 C96 132.4(3) 2_566 .
O16 Zn5 N5 C96 -83.3(6) . .
O13 Zn5 N5 C96 -124.3(3) . .
O15 Zn5 N5 C95 -162.5(3) . .
O11 Zn5 N5 C95 -48.7(3) 2_566 .
O16 Zn5 N5 C95 95.6(6) . .
O13 Zn5 N5 C95 54.5(3) . .
C95 N5 C96 C97 170.3(4) . .
Zn5 N5 C96 C97 -10.8(6) . .
N5 C96 C97 C98 176.9(4) . .
N5 C96 C97 C102 -8.2(6) . .
C102 C97 C98 C99 -1.3(6) . .
C96 C97 C98 C99 173.7(4) . .
C97 C98 C99 C100 -5.5(6) . .
C97 C98 C99 C103 175.7(4) . .
C98 C99 C100 C101 5.0(6) . .
C103 C99 C100 C101 -176.2(4) . .
C99 C100 C101 C102 2.5(6) . .
C99 C100 C101 C107 -176.3(4) . .
C98 C97 C102 O15 -172.2(4) . .
C96 C97 C102 O15 13.1(6) . .
C98 C97 C102 C101 8.9(5) . .
C96 C97 C102 C101 -165.8(4) . .
C100 C101 C102 O15 171.8(3) . .
C107 C101 C102 O15 -9.4(5) . .
C100 C101 C102 C97 -9.2(5) . .
C107 C101 C102 C97 169.6(3) . .
C97 C102 O15 Zn5 2.9(5) . .
C101 C102 O15 Zn5 -178.2(3) . .
O11 Zn5 O15 C102 -111.0(3) 2_566 .
N5 Zn5 O15 C102 -15.4(3) . .
O16 Zn5 O15 C102 152.3(3) . .
O13 Zn5 O15 C102 62.8(4) . .
C98 C99 C103 C106 116.5(5) . .
C100 C99 C103 C106 -62.2(5) . .
C98 C99 C103 C104 -3.3(6) . .
C100 C99 C103 C104 178.0(4) . .
C98 C99 C103 C105 -123.4(5) . .
C100 C99 C103 C105 57.9(5) . .
C100 C101 C107 C110 124.8(4) . .
C102 C101 C107 C110 -54.0(5) . .
C100 C101 C107 C108 6.5(6) . .
C102 C101 C107 C108 -172.2(4) . .
C100 C101 C107 C109 -114.0(4) . .
C102 C101 C107 C109 67.3(5) . .
O18 Zn6 O16 C111 129.8(3) . .
O14 Zn6 O16 C111 -50.0(3) 2_566 .
N6 Zn6 O16 C111 41.2(3) . .
O10 Zn6 O16 C111 -140.4(3) 2_566 .
O18 Zn6 O16 Zn5 -35.91(18) . .
O14 Zn6 O16 Zn5 144.28(12) 2_566 .
N6 Zn6 O16 Zn5 -124.55(14) . .
O10 Zn6 O16 Zn5 53.85(12) 2_566 .
O15 Zn5 O16 C111 -74.2(3) . .
O11 Zn5 O16 C111 171.9(3) 2_566 .
N5 Zn5 O16 C111 27.6(6) . .
O13 Zn5 O16 C111 68.2(3) . .
O15 Zn5 O16 Zn6 92.60(13) . .
O11 Zn5 O16 Zn6 -21.32(13) 2_566 .
N5 Zn5 O16 Zn6 -165.6(5) . .
O13 Zn5 O16 Zn6 -124.97(12) . .
Zn6 O16 C111 O17 164.6(2) . .
Zn5 O16 C111 O17 -30.6(4) . .
Zn6 O16 C111 C112 -15.5(5) . .
Zn5 O16 C111 C112 149.3(3) . .
O16 C111 O17 Zn4 -39.0(5) . .
C112 C111 O17 Zn4 141.1(3) . .
O12 Zn4 O17 C111 132.3(3) . .
N4 Zn4 O17 C111 -132.1(4) . .
O13 Zn4 O17 C111 40.0(4) . .
O10 Zn4 O17 C111 -47.7(4) . .
O17 C111 C112 C113 -16.3(5) . .
O16 C111 C112 C113 163.9(3) . .
O17 C111 C112 C117 162.2(4) . .
O16 C111 C112 C117 -17.6(6) . .
C117 C112 C113 C114 2.5(6) . .
C111 C112 C113 C114 -178.9(4) . .
C112 C113 C114 C115 -2.9(7) . .
C113 C114 C115 C116 2.4(7) . .
C114 C115 C116 C117 -1.6(7) . .
C115 C116 C117 C112 1.1(6) . .
C115 C116 C117 N6 176.5(4) . .
C113 C112 C117 C116 -1.5(6) . .
C111 C112 C117 C116 180.0(4) . .
C113 C112 C117 N6 -176.8(4) . .
C111 C112 C117 N6 4.7(6) . .
C116 C117 N6 C118 39.2(5) . .
C112 C117 N6 C118 -145.6(4) . .
C116 C117 N6 Zn6 -137.3(3) . .
C112 C117 N6 Zn6 37.9(5) . .
O18 Zn6 N6 C118 5.9(3) . .
O14 Zn6 N6 C118 -121.5(3) 2_566 .
O16 Zn6 N6 C118 133.7(3) . .
O18 Zn6 N6 C117 -177.8(3) . .
O14 Zn6 N6 C117 54.8(3) 2_566 .
O16 Zn6 N6 C117 -50.0(3) . .
C117 N6 C118 C119 -176.7(4) . .
Zn6 N6 C118 C119 -0.4(6) . .
N6 C118 C119 C124 -6.2(7) . .
N6 C118 C119 C120 175.4(4) . .
C124 C119 C120 C121 -0.4(6) . .
C118 C119 C120 C121 178.0(4) . .
C119 C120 C121 C122 -1.9(6) . .
C119 C120 C121 C125 178.9(4) . .
C120 C121 C122 C123 1.1(6) . .
C125 C121 C122 C123 -179.7(4) . .
C121 C122 C123 C124 1.9(6) . .
C121 C122 C123 C129 -178.2(4) . .
C120 C119 C124 O18 -177.5(4) . .
C118 C119 C124 O18 4.3(6) . .
C120 C119 C124 C123 3.4(6) . .
C118 C119 C124 C123 -174.9(4) . .
C122 C123 C124 O18 176.8(3) . .
C129 C123 C124 O18 -3.1(6) . .
C122 C123 C124 C119 -4.0(5) . .
C129 C123 C124 C119 176.1(4) . .
C119 C124 O18 Zn6 4.5(6) . .
C123 C124 O18 Zn6 -176.4(3) . .
O14 Zn6 O18 C124 87.0(3) 2_566 .
N6 Zn6 O18 C124 -8.1(3) . .
O16 Zn6 O18 C124 -92.8(3) . .
O10 Zn6 O18 C124 177.3(3) 2_566 .
C120 C121 C125 C28X 66.4(8) . .
C122 C121 C125 C28X -112.8(7) . .
C120 C121 C125 C126 -115.6(7) . .
C122 C121 C125 C126 65.3(8) . .
C120 C121 C125 C128 114.9(6) . .
C122 C121 C125 C128 -64.2(7) . .
C120 C121 C125 C27X -62.3(7) . .
C122 C121 C125 C27X 118.5(7) . .
C120 C121 C125 C26X -175.1(6) . .
C122 C121 C125 C26X 5.7(7) . .
C120 C121 C125 C127 4.2(7) . .
C122 C121 C125 C127 -174.9(5) . .
C122 C123 C129 C130 2.7(6) . .
C124 C123 C129 C130 -177.4(4) . .
C122 C123 C129 C131 121.9(4) . .
C124 C123 C129 C131 -58.2(5) . .
C122 C123 C129 C132 -117.0(4) . .
C124 C123 C129 C132 62.9(5) . .
Cl4 C138 Cl3 C38X -98(6) . .
C138 Cl3 C38X Cl4X 89(7) . .
Cl6 C139 Cl5 C39X -12(5) . .
C139 Cl5 C39X Cl6X 101(7) . .
Cl11 C142 Cl12 C42X -10(4) . .
C142 Cl12 C42X Cl5X 169(7) . .
